data_7117293
loop_
_publ_author_name
'Norio Nakata'
'Noriko Sekizawa'
'Akihiko Ishii'

_publ_section_title
;
 Cationic dinuclear platinum and palladium complexes with bridging
 hydrogermylene and hydrido ligands
;
_journal_name_full Chem.Commun.
_journal_page_first 10111
_journal_paper_doi 10.1039/C5cc03062E
_journal_volume 51
_journal_year 2015
_chemical_formula_moiety 'C72 H110 Cl Ge P4 Pd2, C18 H B F15, C6 H5 F '
_chemical_formula_sum 'C96 H116 B Cl F16 Ge P4 Pd2'
_chemical_formula_weight 2029.42
_chemical_name_systematic
;
C72 H110 Cl Ge P4 Pd2, C18 H B F15, C6 H5 F
;
_space_group_IT_number 33
_symmetry_cell_setting orthorhombic
_symmetry_Int_Tables_number 33
_symmetry_space_group_name_Hall 'P 2c -2n'
_symmetry_space_group_name_H-M 'P n a 21'
_atom_sites_solution_hydrogens geom
_atom_sites_solution_primary direct
_atom_sites_solution_secondary difmap
_audit_creation_method SHELXL-97
_audit_update_record
;
2015-03-23 deposited with the CCDC.
2015-05-12 downloaded from the CCDC.
;
_cell_angle_alpha 90.00
_cell_angle_beta 90.00
_cell_angle_gamma 90.00
_cell_formula_units_Z 4
_cell_length_a 24.942(3)
_cell_length_b 32.139(4)
_cell_length_c 11.1842(15)
_cell_measurement_temperature 100(2)
_cell_volume 8965(2)
_computing_cell_refinement 'Bruker SAINT'
_computing_data_collection 'Bruker APEX-II'
_computing_data_reduction 'Bruker SAINT'
_computing_molecular_graphics 'Yadokari-XG 2009 (Wakita, Nemoto et al., 2009)'
_computing_publication_material 'Yadokari-XG 2009 (Wakita, Nemoto et al., 2009)'
_computing_structure_refinement 'SHELXL-97 (Sheldrick, 1997)'
_computing_structure_solution 'SHELXS-97 (Sheldrick, 1990)'
_diffrn_ambient_temperature 100(2)
_diffrn_detector_area_resol_mean 8.333
_diffrn_measured_fraction_theta_full 1.000
_diffrn_measured_fraction_theta_max 1.000
_diffrn_measurement_device_type 'Bruker APEX-II CCD'
_diffrn_measurement_method 'phi and omega scans'
_diffrn_radiation_monochromator 'Bruker Helios multilayered confocal mirror'
_diffrn_radiation_source 'Bruker TXS fine-focus rotating anode'
_diffrn_radiation_type MoK\a
_diffrn_radiation_wavelength 0.71073
_diffrn_reflns_av_R_equivalents 0.0784
_diffrn_reflns_av_sigmaI/netI 0.0748
_diffrn_reflns_limit_h_max 29
_diffrn_reflns_limit_h_min -30
_diffrn_reflns_limit_k_max 38
_diffrn_reflns_limit_k_min -21
_diffrn_reflns_limit_l_max 12
_diffrn_reflns_limit_l_min -13
_diffrn_reflns_number 43897
_diffrn_reflns_theta_full 25.50
_diffrn_reflns_theta_max 25.50
_diffrn_reflns_theta_min 1.03
_exptl_absorpt_coefficient_mu 0.911
_exptl_absorpt_correction_T_max 0.9307
_exptl_absorpt_correction_T_min 0.9144
_exptl_absorpt_correction_type numerical
_exptl_absorpt_process_details 'SADABS (Sheldrick, 1997)'
_exptl_crystal_colour yellow
_exptl_crystal_density_diffrn 1.503
_exptl_crystal_density_meas ?
_exptl_crystal_density_method 'not measured'
_exptl_crystal_description prism
_exptl_crystal_F_000 4168
_exptl_crystal_size_max 0.10
_exptl_crystal_size_mid 0.08
_exptl_crystal_size_min 0.08
_refine_diff_density_max 2.086
_refine_diff_density_min -0.927
_refine_diff_density_rms 0.087
_refine_ls_abs_structure_details 'Flack H D (1983), Acta Cryst. A39, 876-881'
_refine_ls_abs_structure_Flack -0.016(11)
_refine_ls_extinction_method none
_refine_ls_goodness_of_fit_ref 1.014
_refine_ls_hydrogen_treatment mixed
_refine_ls_matrix_type full
_refine_ls_number_parameters 1149
_refine_ls_number_reflns 15938
_refine_ls_number_restraints 181
_refine_ls_restrained_S_all 1.010
_refine_ls_R_factor_all 0.0599
_refine_ls_R_factor_gt 0.0537
_refine_ls_shift/su_max 0.002
_refine_ls_shift/su_mean 0.000
_refine_ls_structure_factor_coef Fsqd
_refine_ls_weighting_details 'calc w=1/[\s^2^(Fo^2^)+(0.0804P)^2^+0.0000P] where P=(Fo^2^+2Fc^2^)/3'
_refine_ls_weighting_scheme calc
_refine_ls_wR_factor_gt 0.1258
_refine_ls_wR_factor_ref 0.1288
_reflns_number_gt 13945
_reflns_number_total 15938
_reflns_threshold_expression >2sigma(I)
_cod_data_source_file c5cc03062e2.cif
_cod_data_source_block naka137
_cod_depositor_comments
;
The following automatic conversions were performed:

'_exptl_crystal_density_meas' value 'not measured' was changed to '?'
- the value is perceived as not measured.

Automatic conversion script
Id: cif_fix_values 3392 2015-05-12 13:50:21Z andrius 
;
_cod_original_cell_volume 8966(2)
_cod_database_code 7117293

loop_
_symmetry_equiv_pos_as_xyz
'x, y, z'
'-x, -y, z+1/2'
'-x+1/2, y+1/2, z+1/2'
'x+1/2, -y+1/2, z'

loop_
_atom_site_label
_atom_site_type_symbol
_atom_site_fract_x
_atom_site_fract_y
_atom_site_fract_z
_atom_site_U_iso_or_equiv
_atom_site_adp_type
_atom_site_occupancy
_atom_site_symmetry_multiplicity
_atom_site_calc_flag
_atom_site_refinement_flags
_atom_site_disorder_assembly
_atom_site_disorder_group
Pd1 Pd 0.749014(14) 0.464557(11) 0.88544(4) 0.01275(10) Uani 1 1 d . . .
Pd2 Pd 0.756573(14) 0.554595(12) 0.90420(3) 0.01317(10) Uani 1 1 d . A .
Ge1 Ge 0.82864(2) 0.506295(16) 0.85766(5) 0.01168(12) Uani 1 1 d . . .
Cl1 Cl 0.85421(6) 0.50555(4) 0.66516(12) 0.0175(3) Uani 1 1 d . . .
P2 P 0.66337(5) 0.43546(4) 0.89326(14) 0.0166(3) Uani 1 1 d . . .
P3 P 0.79755(5) 0.61687(4) 0.86326(13) 0.0157(3) Uani 1 1 d . A .
P4 P 0.68345(6) 0.59394(5) 0.97857(14) 0.0190(3) Uani 1 1 d . . .
P1 P 0.78059(5) 0.39922(4) 0.83925(13) 0.0156(3) Uani 1 1 d . . .
F6 F 0.99399(12) 0.29057(9) 0.8853(3) 0.0248(7) Uani 1 1 d . . .
C47 C 0.7447(2) 0.65654(16) 0.8772(7) 0.0252(14) Uani 1 1 d . . .
H63 H 0.7613 0.6844 0.8858 0.030 Uiso 1 1 calc R A .
H64 H 0.7224 0.6567 0.8039 0.030 Uiso 1 1 calc R . .
F7 F 1.00725(14) 0.32643(10) 1.0997(3) 0.0304(8) Uani 1 1 d . . .
F13 F 0.81105(15) 0.24934(13) 0.5910(4) 0.0419(10) Uani 1 1 d . . .
F11 F 0.99775(14) 0.24054(14) 0.5794(4) 0.0412(10) Uani 1 1 d . . .
F10 F 1.05794(18) 0.16386(12) 1.0437(4) 0.0449(11) Uani 1 1 d . . .
F15 F 0.90306(15) 0.20197(13) 0.9297(3) 0.0396(10) Uani 1 1 d . . .
C2 C 0.8863(2) 0.50302(16) 1.0839(5) 0.0134(11) Uani 1 1 d . . .
F9 F 1.06935(17) 0.19977(14) 1.2573(4) 0.0487(11) Uani 1 1 d . . .
F16 F 0.83201(17) 0.23007(14) 1.2605(4) 0.0478(11) Uani 1 1 d . . .
C18 C 1.0246(2) 0.56683(17) 0.9966(5) 0.0171(12) Uani 1 1 d . . .
H13 H 1.0537 0.5665 1.0514 0.021 Uiso 1 1 calc R . .
C3 C 0.8362(2) 0.50359(17) 1.1376(5) 0.0174(12) Uani 1 1 d . . .
H2 H 0.8048 0.5043 1.0896 0.021 Uiso 1 1 calc R . .
F12 F 0.90631(16) 0.25867(15) 0.4732(4) 0.0509(12) Uani 1 1 d . . .
C19 C 0.9842(2) 0.53765(17) 1.0060(5) 0.0151(11) Uani 1 1 d . . .
C1 C 0.8995(2) 0.50329(16) 0.9479(5) 0.0120(11) Uani 1 1 d . . .
C15 C 0.9400(2) 0.56753(17) 0.8356(5) 0.0154(11) Uani 1 1 d . . .
H10 H 0.9116 0.5673 0.7789 0.018 Uiso 1 1 calc R . .
C23 C 0.8325(2) 0.37511(16) 0.9346(5) 0.0182(12) Uani 1 1 d . . .
H19 H 0.8677 0.3814 0.8957 0.022 Uiso 1 1 calc R . .
C61 C 0.6616(2) 0.58166(18) 1.1336(5) 0.0205(13) Uani 1 1 d . A .
H89 H 0.6341 0.5592 1.1266 0.025 Uiso 1 1 calc R . .
C24 C 0.8339(2) 0.39635(19) 1.0580(5) 0.0222(13) Uani 1 1 d . . .
H20 H 0.8371 0.4268 1.0476 0.027 Uiso 1 1 calc R . .
H21 H 0.8001 0.3906 1.1012 0.027 Uiso 1 1 calc R . .
F8 F 1.04338(16) 0.28194(14) 1.2887(3) 0.0427(10) Uani 1 1 d . . .
C56 C 0.8510(2) 0.61370(18) 1.0837(5) 0.0207(12) Uani 1 1 d . A .
H79 H 0.8192 0.6230 1.1295 0.025 Uiso 1 1 calc R . .
H80 H 0.8481 0.5833 1.0719 0.025 Uiso 1 1 calc R . .
C20 C 0.9842(2) 0.50063(17) 1.0892(5) 0.0150(11) Uani 1 1 d . . .
H14 H 1.0163 0.4997 1.1425 0.018 Uiso 1 1 calc R . .
C6 C 0.9274(2) 0.50184(17) 1.2803(5) 0.0181(12) Uani 1 1 d . . .
H5 H 0.9587 0.5015 1.3287 0.022 Uiso 1 1 calc R . .
C34 C 0.7603(2) 0.4148(2) 0.5993(6) 0.0253(13) Uani 1 1 d . . .
H39 H 0.7273 0.3976 0.6018 0.030 Uiso 1 1 calc R . .
H40 H 0.7511 0.4430 0.6282 0.030 Uiso 1 1 calc R . .
C11 C 1.0117(2) 0.40121(16) 0.9075(5) 0.0186(11) Uani 1 1 d . . .
H8 H 1.0364 0.3788 0.9026 0.022 Uiso 1 1 calc R . .
C7 C 0.9318(2) 0.50168(16) 1.1575(5) 0.0142(11) Uani 1 1 d . . .
C12 C 1.0172(2) 0.43106(18) 0.9973(5) 0.0179(12) Uani 1 1 d . . .
H9 H 1.0463 0.4295 1.0518 0.022 Uiso 1 1 calc R . .
C9 C 0.9327(2) 0.43580(17) 0.8344(5) 0.0146(11) Uani 1 1 d . . .
H6 H 0.9045 0.4376 0.7774 0.018 Uiso 1 1 calc R . .
C13 C 0.9800(2) 0.46293(16) 1.0065(5) 0.0138(11) Uani 1 1 d . . .
C17 C 1.0226(2) 0.59663(17) 0.9070(5) 0.0204(12) Uani 1 1 d . . .
H12 H 1.0500 0.6171 0.9017 0.025 Uiso 1 1 calc R . .
C16 C 0.9808(2) 0.59672(17) 0.8250(5) 0.0186(12) Uani 1 1 d . . .
H11 H 0.9801 0.6166 0.7622 0.022 Uiso 1 1 calc R . .
C14 C 0.9402(2) 0.53884(15) 0.9277(5) 0.0115(10) Uani 1 1 d . . .
C41 C 0.6112(2) 0.46007(19) 0.8003(6) 0.0249(13) Uani 1 1 d . . .
H52 H 0.6023 0.4874 0.8380 0.030 Uiso 1 1 calc R . .
C10 C 0.9703(2) 0.40436(17) 0.8258(5) 0.0178(12) Uani 1 1 d . . .
H7 H 0.9677 0.3846 0.7628 0.021 Uiso 1 1 calc R . .
C96 C 0.7527(3) 0.2682(2) 1.2787(7) 0.0361(17) Uani 1 1 d . . .
H115 H 0.7605 0.2736 1.3603 0.043 Uiso 1 1 calc R . .
C55 C 0.8521(2) 0.63551(17) 0.9620(5) 0.0177(12) Uani 1 1 d . . .
H78 H 0.8863 0.6268 0.9229 0.021 Uiso 1 1 calc R A .
C49 C 0.8214(2) 0.62174(18) 0.7085(5) 0.0190(12) Uani 1 1 d . . .
H67 H 0.8540 0.6037 0.7032 0.023 Uiso 1 1 calc R A .
C8 C 0.93580(19) 0.46487(15) 0.9265(5) 0.0120(11) Uani 1 1 d . . .
C81 C 1.0176(2) 0.28605(19) 1.0859(6) 0.0238(13) Uani 1 1 d . . .
C83 C 1.0488(3) 0.2223(2) 1.1658(6) 0.0322(15) Uani 1 1 d . . .
C40 C 0.6175(3) 0.46853(19) 1.1011(6) 0.0249(14) Uani 1 1 d . . .
H50 H 0.5911 0.4834 1.0509 0.030 Uiso 1 1 calc R . .
H51 H 0.6497 0.4863 1.1088 0.030 Uiso 1 1 calc R . .
C50 C 0.8395(2) 0.66502(19) 0.6694(6) 0.0235(13) Uani 1 1 d . A .
H68 H 0.8684 0.6748 0.7234 0.028 Uiso 1 1 calc R . .
H69 H 0.8091 0.6846 0.6764 0.028 Uiso 1 1 calc R . .
C80 C 1.0102(2) 0.26616(18) 0.9773(5) 0.0192(12) Uani 1 1 d . . .
C63 C 0.6891(2) 0.54986(19) 1.3310(6) 0.0274(14) Uani 1 1 d . A .
H92 H 0.6633 0.5267 1.3231 0.033 Uiso 1 1 calc R . .
H93 H 0.7202 0.5396 1.3775 0.033 Uiso 1 1 calc R . .
C4 C 0.8320(2) 0.50316(17) 1.2607(6) 0.0200(13) Uani 1 1 d . . .
H3 H 0.7975 0.5033 1.2965 0.024 Uiso 1 1 calc R . .
C29 C 0.8028(2) 0.39544(18) 0.6823(5) 0.0204(12) Uani 1 1 d . . .
H30 H 0.8353 0.4136 0.6755 0.024 Uiso 1 1 calc R . .
C58 C 0.9099(3) 0.6698(2) 1.1694(6) 0.0280(14) Uani 1 1 d . A .
H83 H 0.9449 0.6749 1.2086 0.034 Uiso 1 1 calc R . .
H84 H 0.8814 0.6811 1.2217 0.034 Uiso 1 1 calc R . .
C5 C 0.8771(2) 0.50254(17) 1.3328(5) 0.0211(13) Uani 1 1 d . . .
H4 H 0.8735 0.5026 1.4173 0.025 Uiso 1 1 calc R . .
C86 C 0.9530(2) 0.23452(19) 0.6446(6) 0.0290(14) Uani 1 1 d . . .
C36 C 0.6711(3) 0.40268(19) 1.1209(5) 0.0265(14) Uani 1 1 d . . .
H42 H 0.6786 0.3754 1.0832 0.032 Uiso 1 1 calc R . .
H43 H 0.7054 0.4179 1.1282 0.032 Uiso 1 1 calc R . .
C64 C 0.6629(2) 0.58529(19) 1.3980(6) 0.0298(14) Uani 1 1 d . . .
H94 H 0.6895 0.6075 1.4132 0.036 Uiso 1 1 calc R . .
H95 H 0.6495 0.5752 1.4762 0.036 Uiso 1 1 calc R . .
C88 C 0.8574(2) 0.2404(2) 0.6459(7) 0.0306(15) Uani 1 1 d . . .
C42 C 0.5587(2) 0.4348(2) 0.7937(7) 0.0333(16) Uani 1 1 d . . .
H53 H 0.5664 0.4066 0.7625 0.040 Uiso 1 1 calc R . .
H54 H 0.5434 0.4318 0.8749 0.040 Uiso 1 1 calc R . .
C27 C 0.8780(3) 0.3126(2) 1.0226(6) 0.0285(15) Uani 1 1 d . . .
H26 H 0.8757 0.2821 1.0332 0.034 Uiso 1 1 calc R . .
H27 H 0.9115 0.3189 0.9790 0.034 Uiso 1 1 calc R . .
C94 C 0.6957(3) 0.2754(2) 1.1050(7) 0.0334(16) Uani 1 1 d . . .
H113 H 0.6638 0.2859 1.0692 0.040 Uiso 1 1 calc R . .
C60 C 0.8564(2) 0.68248(18) 0.9812(5) 0.0220(13) Uani 1 1 d . A .
H87 H 0.8253 0.6925 1.0278 0.026 Uiso 1 1 calc R . .
H88 H 0.8565 0.6969 0.9030 0.026 Uiso 1 1 calc R . .
C21 C 0.7235(2) 0.36306(15) 0.8532(5) 0.0165(11) Uani 1 1 d . . .
H15 H 0.7287 0.3399 0.7961 0.020 Uiso 1 1 calc R . .
H16 H 0.7236 0.3511 0.9348 0.020 Uiso 1 1 calc R . .
C51 C 0.8601(3) 0.6651(2) 0.5401(5) 0.0270(14) Uani 1 1 d . . .
H70 H 0.8674 0.6941 0.5152 0.032 Uiso 1 1 calc R A .
H71 H 0.8943 0.6495 0.5363 0.032 Uiso 1 1 calc R . .
C85 C 0.9562(2) 0.21925(17) 0.7607(6) 0.0224(13) Uani 1 1 d . . .
C52 C 0.8202(3) 0.6457(2) 0.4539(6) 0.0280(14) Uani 1 1 d . A .
H72 H 0.7877 0.6632 0.4496 0.034 Uiso 1 1 calc R . .
H73 H 0.8362 0.6444 0.3730 0.034 Uiso 1 1 calc R . .
C62 C 0.7081(2) 0.56320(19) 1.2059(5) 0.0238(13) Uani 1 1 d . . .
H90 H 0.7370 0.5842 1.2137 0.029 Uiso 1 1 calc R A .
H91 H 0.7229 0.5388 1.1631 0.029 Uiso 1 1 calc R . .
C82 C 1.0360(2) 0.2627(2) 1.1822(6) 0.0300(15) Uani 1 1 d . . .
C45 C 0.5909(3) 0.4905(2) 0.5959(7) 0.0414(19) Uani 1 1 d . . .
H59 H 0.5828 0.5184 0.6287 0.050 Uiso 1 1 calc R . .
H60 H 0.6054 0.4941 0.5142 0.050 Uiso 1 1 calc R . .
C35 C 0.6328(2) 0.42748(18) 1.0409(5) 0.0224(13) Uani 1 1 d . . .
H41 H 0.5994 0.4107 1.0299 0.027 Uiso 1 1 calc R . .
C67 C 0.6213(6) 0.5955(5) 0.8844(11) 0.030(3) Uani 0.646(10) 1 d PDU A 1
H100 H 0.6133 0.5656 0.8666 0.037 Uiso 0.646(10) 1 calc PR A 1
C22 C 0.6691(2) 0.38254(17) 0.8303(5) 0.0185(12) Uani 1 1 d . . .
H17 H 0.6409 0.3647 0.8658 0.022 Uiso 1 1 calc R . .
H18 H 0.6627 0.3838 0.7430 0.022 Uiso 1 1 calc R . .
C39 C 0.5935(3) 0.4607(2) 1.2254(6) 0.0331(16) Uani 1 1 d . . .
H48 H 0.5853 0.4876 1.2640 0.040 Uiso 1 1 calc R . .
H49 H 0.5595 0.4450 1.2169 0.040 Uiso 1 1 calc R . .
C90 C 0.9060(3) 0.21639(19) 0.8155(6) 0.0275(14) Uani 1 1 d . . .
C84 C 1.0415(3) 0.2043(2) 1.0553(6) 0.0287(15) Uani 1 1 d . . .
C87 C 0.9061(3) 0.2444(2) 0.5872(6) 0.0338(16) Uani 1 1 d . . .
C91 C 0.7864(3) 0.2456(2) 1.2096(7) 0.0332(16) Uani 1 1 d . . .
C38 C 0.6316(3) 0.4363(2) 1.3035(6) 0.0331(16) Uani 1 1 d . . .
H46 H 0.6143 0.4306 1.3815 0.040 Uiso 1 1 calc R . .
H47 H 0.6641 0.4532 1.3185 0.040 Uiso 1 1 calc R . .
C57 C 0.9017(2) 0.62353(19) 1.1542(6) 0.0257(14) Uani 1 1 d . . .
H81 H 0.8994 0.6103 1.2340 0.031 Uiso 1 1 calc R A .
H82 H 0.9331 0.6116 1.1122 0.031 Uiso 1 1 calc R . .
C30 C 0.8197(3) 0.3527(2) 0.6371(6) 0.0288(15) Uani 1 1 d . . .
H31 H 0.7891 0.3332 0.6428 0.035 Uiso 1 1 calc R . .
H32 H 0.8491 0.3417 0.6875 0.035 Uiso 1 1 calc R . .
C25 C 0.8815(2) 0.3803(2) 1.1318(6) 0.0268(14) Uani 1 1 d . . .
H22 H 0.9154 0.3884 1.0921 0.032 Uiso 1 1 calc R . .
H23 H 0.8808 0.3934 1.2120 0.032 Uiso 1 1 calc R . .
C37 C 0.6476(3) 0.3956(2) 1.2458(6) 0.0325(16) Uani 1 1 d . . .
H44 H 0.6157 0.3773 1.2397 0.039 Uiso 1 1 calc R . .
H45 H 0.6744 0.3814 1.2966 0.039 Uiso 1 1 calc R . .
C92 C 0.7777(3) 0.2368(2) 1.0911(6) 0.0322(16) Uani 1 1 d . . .
H111 H 0.8024 0.2204 1.0467 0.039 Uiso 1 1 calc R . .
C54 C 0.7809(2) 0.60309(19) 0.6188(5) 0.0235(13) Uani 1 1 d . A .
H76 H 0.7713 0.5745 0.6437 0.028 Uiso 1 1 calc R . .
H77 H 0.7477 0.6200 0.6185 0.028 Uiso 1 1 calc R . .
C79 C 1.0205(2) 0.22465(18) 0.9574(5) 0.0211(13) Uani 1 1 d . . .
C59 C 0.9085(3) 0.69207(19) 1.0488(6) 0.0267(14) Uani 1 1 d . . .
H85 H 0.9396 0.6831 1.0001 0.032 Uiso 1 1 calc R A .
H86 H 0.9115 0.7225 1.0617 0.032 Uiso 1 1 calc R . .
C32 C 0.7968(3) 0.3749(2) 0.4253(6) 0.0374(17) Uani 1 1 d . . .
H35 H 0.8116 0.3774 0.3435 0.045 Uiso 1 1 calc R . .
H36 H 0.7648 0.3567 0.4216 0.045 Uiso 1 1 calc R . .
C53 C 0.8048(2) 0.6022(2) 0.4939(6) 0.0280(14) Uani 1 1 d . . .
H74 H 0.8369 0.5841 0.4934 0.034 Uiso 1 1 calc R A .
H75 H 0.7783 0.5904 0.4373 0.034 Uiso 1 1 calc R . .
C46 C 0.6327(2) 0.4693(2) 0.6741(6) 0.0259(14) Uani 1 1 d . . .
H61 H 0.6647 0.4874 0.6803 0.031 Uiso 1 1 calc R . .
H62 H 0.6438 0.4429 0.6359 0.031 Uiso 1 1 calc R . .
C28 C 0.8301(2) 0.32750(18) 0.9489(6) 0.0252(14) Uani 1 1 d . . .
H28 H 0.7963 0.3196 0.9894 0.030 Uiso 1 1 calc R . .
H29 H 0.8307 0.3141 0.8692 0.030 Uiso 1 1 calc R . .
C31 C 0.8385(3) 0.3555(2) 0.5069(7) 0.0407(19) Uani 1 1 d . . .
H33 H 0.8717 0.3723 0.5035 0.049 Uiso 1 1 calc R . .
H34 H 0.8471 0.3272 0.4776 0.049 Uiso 1 1 calc R . .
C48 C 0.7095(2) 0.64767(18) 0.9850(6) 0.0290(15) Uani 1 1 d . A .
H65 H 0.6791 0.6675 0.9866 0.035 Uiso 1 1 calc R . .
H66 H 0.7305 0.6515 1.0592 0.035 Uiso 1 1 calc R . .
C33 C 0.7805(3) 0.4175(2) 0.4702(6) 0.0344(16) Uani 1 1 d . . .
H37 H 0.7518 0.4289 0.4184 0.041 Uiso 1 1 calc R . .
H38 H 0.8116 0.4366 0.4662 0.041 Uiso 1 1 calc R . .
C66 C 0.6351(3) 0.6172(2) 1.2023(6) 0.0407(19) Uani 1 1 d . . .
H98 H 0.6610 0.6403 1.2118 0.049 Uiso 1 1 calc R A .
H99 H 0.6041 0.6277 1.1560 0.049 Uiso 1 1 calc R . .
C95 C 0.7062(3) 0.2832(2) 1.2253(7) 0.0379(17) Uani 1 1 d . . .
H114 H 0.6814 0.2989 1.2713 0.046 Uiso 1 1 calc R . .
B1 B 1.0092(3) 0.2001(2) 0.8319(6) 0.0225(15) Uani 1 1 d . . .
H123 H 0.9998 0.1660 0.8553 0.027 Uiso 1 1 calc R . .
C26 C 0.8794(2) 0.3336(2) 1.1451(6) 0.0287(15) Uani 1 1 d . . .
H24 H 0.8471 0.3256 1.1912 0.034 Uiso 1 1 calc R . .
H25 H 0.9114 0.3239 1.1898 0.034 Uiso 1 1 calc R . .
C65 C 0.6161(3) 0.6030(3) 1.3249(6) 0.0414(19) Uani 1 1 d . A .
H96 H 0.5881 0.5814 1.3154 0.050 Uiso 1 1 calc R . .
H97 H 0.6000 0.6268 1.3681 0.050 Uiso 1 1 calc R . .
C44 C 0.5397(3) 0.4650(3) 0.5905(7) 0.048(2) Uani 1 1 d . . .
H57 H 0.5126 0.4801 0.5426 0.058 Uiso 1 1 calc R . .
H58 H 0.5472 0.4382 0.5499 0.058 Uiso 1 1 calc R . .
C43 C 0.5175(3) 0.4565(3) 0.7117(8) 0.052(2) Uani 1 1 d . . .
H55 H 0.4853 0.4387 0.7041 0.062 Uiso 1 1 calc R . .
H56 H 0.5064 0.4831 0.7488 0.062 Uiso 1 1 calc R . .
C70 C 0.5327(4) 0.6307(4) 0.7402(10) 0.041(3) Uani 0.646(10) 1 d PDU A 1
H105 H 0.5010 0.6277 0.6876 0.050 Uiso 0.646(10) 1 calc PR A 1
H106 H 0.5382 0.6606 0.7564 0.050 Uiso 0.646(10) 1 calc PR A 1
C71 C 0.5816(4) 0.6129(5) 0.6788(10) 0.043(3) Uani 0.646(10) 1 d PDU A 1
H107 H 0.5887 0.6286 0.6043 0.052 Uiso 0.646(10) 1 calc PR A 1
H108 H 0.5748 0.5835 0.6571 0.052 Uiso 0.646(10) 1 calc PR A 1
C72 C 0.6306(4) 0.6155(5) 0.7610(9) 0.039(3) Uani 0.646(10) 1 d PDU A 1
H109 H 0.6404 0.6451 0.7723 0.047 Uiso 0.646(10) 1 calc PR A 1
H110 H 0.6612 0.6014 0.7217 0.047 Uiso 0.646(10) 1 calc PR A 1
C69 C 0.5230(4) 0.6076(4) 0.8574(9) 0.044(3) Uani 0.646(10) 1 d PDU A 1
H103 H 0.4904 0.6187 0.8964 0.052 Uiso 0.646(10) 1 calc PR A 1
H104 H 0.5168 0.5777 0.8404 0.052 Uiso 0.646(10) 1 calc PR A 1
C68 C 0.5705(3) 0.6119(4) 0.9425(9) 0.039(3) Uani 0.646(10) 1 d PDU A 1
H101 H 0.5754 0.6415 0.9639 0.047 Uiso 0.646(10) 1 calc PR A 1
H102 H 0.5633 0.5962 1.0168 0.047 Uiso 0.646(10) 1 calc PR A 1
F1 F 1.11653(13) 0.24781(11) 0.8570(3) 0.0318(8) Uani 1 1 d . . .
F5 F 1.01990(17) 0.15182(12) 0.6181(3) 0.0387(10) Uani 1 1 d . . .
F14 F 0.81122(15) 0.22084(14) 0.8194(4) 0.0479(11) Uani 1 1 d . . .
F2 F 1.19942(16) 0.24140(14) 0.7108(4) 0.0469(11) Uani 1 1 d . . .
F4 F 1.1044(2) 0.14573(15) 0.4724(4) 0.0581(13) Uani 1 1 d . . .
F3 F 1.19484(18) 0.19119(16) 0.5157(4) 0.0583(14) Uani 1 1 d . . .
C73 C 1.0632(3) 0.20008(18) 0.7453(5) 0.0218(13) Uani 1 1 d . . .
C74 C 1.1101(3) 0.2214(2) 0.7633(5) 0.0257(14) Uani 1 1 d . . .
C77 C 1.1074(3) 0.1710(2) 0.5684(6) 0.0395(19) Uani 1 1 d . . .
C76 C 1.1526(3) 0.1942(3) 0.5913(6) 0.0400(19) Uani 1 1 d . . .
C75 C 1.1544(3) 0.2192(2) 0.6884(6) 0.0317(16) Uani 1 1 d . . .
C78 C 1.0639(3) 0.1747(2) 0.6454(6) 0.0320(16) Uani 1 1 d . . .
C89 C 0.8580(2) 0.2260(2) 0.7616(7) 0.0319(16) Uani 1 1 d . . .
C93 C 0.7315(3) 0.2525(2) 1.0382(6) 0.0322(15) Uani 1 1 d . . .
H112 H 0.7246 0.2475 0.9559 0.039 Uiso 1 1 calc R . .
C102 C 0.5954(6) 0.6453(6) 0.9161(17) 0.039(4) Uani 0.354(10) 1 d PDU A 2
H126 H 0.5908 0.6526 1.0015 0.046 Uiso 0.354(10) 1 calc PR A 2
H127 H 0.6207 0.6654 0.8799 0.046 Uiso 0.354(10) 1 calc PR A 2
C101 C 0.5411(6) 0.6476(7) 0.8516(14) 0.040(4) Uani 0.354(10) 1 d PDU A 2
H124 H 0.5159 0.6269 0.8856 0.048 Uiso 0.354(10) 1 calc PR A 2
H125 H 0.5253 0.6757 0.8607 0.048 Uiso 0.354(10) 1 calc PR A 2
C98 C 0.6248(7) 0.5914(8) 0.7716(16) 0.032(4) Uani 0.354(10) 1 d PDU A 2
H117 H 0.6408 0.5635 0.7613 0.038 Uiso 0.354(10) 1 calc PR A 2
H118 H 0.6492 0.6121 0.7349 0.038 Uiso 0.354(10) 1 calc PR A 2
C99 C 0.5697(8) 0.5931(6) 0.7096(19) 0.040(4) Uani 0.354(10) 1 d PDU A 2
H119 H 0.5728 0.5848 0.6247 0.048 Uiso 0.354(10) 1 calc PR A 2
H120 H 0.5440 0.5743 0.7499 0.048 Uiso 0.354(10) 1 calc PR A 2
C97 C 0.6178(15) 0.6009(8) 0.9050(18) 0.030(4) Uani 0.354(10) 1 d PDU A 2
H116 H 0.5915 0.5809 0.9401 0.036 Uiso 0.354(10) 1 calc PR A 2
C100 C 0.5514(10) 0.6382(6) 0.7199(15) 0.039(4) Uani 0.354(10) 1 d PDU A 2
H121 H 0.5183 0.6426 0.6729 0.046 Uiso 0.354(10) 1 calc PR A 2
H122 H 0.5795 0.6570 0.6883 0.046 Uiso 0.354(10) 1 calc PR A 2
H1 H 0.715(2) 0.5147(16) 0.930(5) 0.015(15) Uiso 1 1 d . . .

loop_
_atom_site_aniso_label
_atom_site_aniso_U_11
_atom_site_aniso_U_22
_atom_site_aniso_U_33
_atom_site_aniso_U_23
_atom_site_aniso_U_13
_atom_site_aniso_U_12
Pd1 0.01588(19) 0.00987(19) 0.0125(2) -0.00052(16) 0.00075(15) -0.00140(14)
Pd2 0.01597(19) 0.01019(19) 0.0134(2) -0.00061(17) -0.00089(18) 0.00022(14)
Ge1 0.0150(3) 0.0105(3) 0.0095(3) 0.0001(2) -0.0004(2) -0.0008(2)
Cl1 0.0240(7) 0.0198(7) 0.0088(6) 0.0000(5) 0.0003(5) -0.0021(6)
P2 0.0166(6) 0.0131(6) 0.0202(8) -0.0017(6) 0.0027(6) -0.0025(5)
P3 0.0184(7) 0.0107(6) 0.0180(7) 0.0007(6) -0.0019(6) 0.0010(5)
P4 0.0171(7) 0.0160(7) 0.0240(8) 0.0001(6) -0.0006(6) 0.0027(6)
P1 0.0167(7) 0.0128(7) 0.0172(7) -0.0014(6) 0.0014(5) -0.0020(5)
F6 0.0361(18) 0.0173(16) 0.0211(19) 0.0007(14) -0.0021(15) 0.0014(13)
C47 0.024(3) 0.011(3) 0.041(4) 0.001(3) -0.005(3) -0.003(2)
F7 0.038(2) 0.0202(19) 0.033(2) -0.0092(16) 0.0029(16) -0.0004(15)
F13 0.027(2) 0.042(2) 0.057(3) -0.015(2) -0.0104(19) 0.0059(18)
F11 0.030(2) 0.054(3) 0.040(3) 0.021(2) 0.0050(17) 0.0009(19)
F10 0.062(3) 0.030(2) 0.043(2) 0.0124(19) 0.014(2) 0.023(2)
F15 0.037(2) 0.055(3) 0.027(2) -0.0014(18) 0.0135(16) 0.0031(18)
C2 0.023(3) 0.007(3) 0.010(3) 0.001(2) 0.001(2) -0.002(2)
F9 0.054(3) 0.063(3) 0.030(2) 0.019(2) -0.0077(19) 0.011(2)
F16 0.044(3) 0.046(3) 0.053(3) 0.011(2) -0.009(2) -0.007(2)
C18 0.018(3) 0.020(3) 0.013(3) -0.003(2) -0.002(2) -0.001(2)
C3 0.021(3) 0.012(3) 0.019(3) 0.002(2) -0.003(2) 0.000(2)
F12 0.038(2) 0.073(3) 0.043(3) 0.022(2) -0.0058(19) 0.006(2)
C19 0.021(3) 0.016(3) 0.008(3) -0.002(2) 0.004(2) 0.005(2)
C1 0.012(3) 0.012(3) 0.011(3) 0.000(2) 0.001(2) 0.001(2)
C15 0.015(3) 0.022(3) 0.009(3) 0.000(2) 0.000(2) 0.002(2)
C23 0.020(3) 0.013(3) 0.022(3) 0.001(2) 0.004(2) -0.003(2)
C61 0.024(3) 0.018(3) 0.020(3) -0.003(2) 0.000(2) 0.003(2)
C24 0.029(3) 0.018(3) 0.019(3) 0.002(2) -0.004(2) -0.004(3)
F8 0.047(2) 0.060(3) 0.021(2) -0.0097(19) -0.0047(18) -0.008(2)
C56 0.033(3) 0.017(3) 0.013(3) 0.000(2) -0.003(2) -0.001(2)
C20 0.018(3) 0.017(3) 0.010(3) 0.001(2) -0.002(2) 0.003(2)
C6 0.022(3) 0.019(3) 0.013(3) 0.001(2) -0.005(2) 0.001(2)
C34 0.029(3) 0.029(3) 0.019(3) -0.003(3) -0.002(3) 0.000(3)
C11 0.021(3) 0.013(3) 0.021(3) 0.002(2) 0.005(2) 0.004(2)
C7 0.017(3) 0.011(3) 0.015(3) 0.001(2) 0.001(2) -0.001(2)
C12 0.018(3) 0.020(3) 0.016(3) 0.007(2) 0.003(2) 0.003(2)
C9 0.013(3) 0.018(3) 0.013(3) 0.003(2) 0.001(2) -0.001(2)
C13 0.022(3) 0.008(3) 0.011(3) 0.003(2) 0.003(2) -0.001(2)
C17 0.024(3) 0.018(3) 0.019(3) 0.001(3) 0.002(2) -0.006(2)
C16 0.028(3) 0.016(3) 0.012(3) 0.002(2) 0.003(2) -0.002(2)
C14 0.017(3) 0.010(2) 0.008(2) 0.000(2) 0.002(2) 0.002(2)
C41 0.023(3) 0.022(3) 0.030(3) -0.001(3) 0.001(3) 0.003(2)
C10 0.025(3) 0.014(3) 0.015(3) -0.002(2) 0.007(2) -0.002(2)
C96 0.054(5) 0.026(4) 0.028(4) 0.001(3) 0.000(3) -0.010(3)
C55 0.019(3) 0.014(3) 0.021(3) 0.000(2) -0.002(2) -0.003(2)
C49 0.022(3) 0.016(3) 0.018(3) 0.002(2) -0.002(2) 0.003(2)
C8 0.015(3) 0.009(3) 0.011(3) 0.001(2) 0.003(2) -0.0029(19)
C81 0.022(3) 0.023(3) 0.027(3) -0.004(3) 0.002(2) -0.002(2)
C83 0.031(4) 0.040(4) 0.026(4) 0.013(3) 0.000(3) 0.008(3)
C40 0.023(3) 0.025(3) 0.027(3) -0.004(3) 0.002(3) 0.002(3)
C50 0.028(3) 0.021(3) 0.022(3) 0.006(3) 0.002(3) -0.003(3)
C80 0.021(3) 0.019(3) 0.018(3) 0.002(2) 0.001(2) 0.001(2)
C63 0.031(3) 0.024(3) 0.028(4) 0.000(3) 0.003(3) 0.002(3)
C4 0.022(3) 0.021(3) 0.017(3) 0.002(2) 0.009(2) 0.002(2)
C29 0.022(3) 0.022(3) 0.018(3) -0.004(2) 0.001(2) -0.005(2)
C58 0.029(3) 0.033(4) 0.022(3) -0.007(3) 0.002(3) -0.005(3)
C5 0.034(3) 0.019(3) 0.010(3) 0.001(2) 0.003(2) 0.003(2)
C86 0.027(3) 0.022(3) 0.038(4) 0.001(3) 0.003(3) -0.002(3)
C36 0.045(4) 0.016(3) 0.018(3) 0.002(2) 0.007(3) 0.005(3)
C64 0.037(3) 0.030(3) 0.023(3) -0.005(3) -0.004(3) 0.004(3)
C88 0.026(3) 0.023(3) 0.043(4) -0.013(3) -0.006(3) 0.003(3)
C42 0.014(3) 0.044(4) 0.042(4) 0.001(3) 0.002(3) -0.004(3)
C27 0.028(3) 0.019(3) 0.038(4) 0.012(3) 0.002(3) 0.007(3)
C94 0.037(4) 0.020(3) 0.044(4) 0.009(3) 0.004(3) -0.006(3)
C60 0.029(3) 0.017(3) 0.020(3) -0.001(2) 0.000(3) -0.004(2)
C21 0.021(3) 0.010(2) 0.018(3) -0.004(2) 0.004(2) -0.002(2)
C51 0.034(4) 0.022(3) 0.025(3) 0.006(3) 0.005(3) 0.000(3)
C85 0.026(3) 0.011(3) 0.030(3) -0.004(3) 0.004(3) 0.000(2)
C52 0.033(3) 0.035(4) 0.016(3) 0.003(3) -0.001(3) 0.003(3)
C62 0.024(3) 0.027(3) 0.021(3) 0.000(3) 0.001(2) 0.005(3)
C82 0.024(3) 0.049(4) 0.016(3) -0.006(3) -0.001(2) -0.001(3)
C45 0.051(5) 0.035(4) 0.038(4) 0.004(3) -0.015(4) 0.010(3)
C35 0.022(3) 0.017(3) 0.028(3) -0.003(3) 0.008(2) -0.009(2)
C67 0.017(5) 0.046(6) 0.028(5) 0.012(5) -0.001(4) 0.001(4)
C22 0.024(3) 0.016(3) 0.016(3) -0.003(2) 0.001(2) -0.004(2)
C39 0.034(4) 0.038(4) 0.028(4) -0.012(3) 0.010(3) 0.001(3)
C90 0.036(4) 0.020(3) 0.027(3) -0.009(3) 0.007(3) 0.003(3)
C84 0.033(4) 0.025(4) 0.029(4) 0.006(3) 0.009(3) 0.010(3)
C87 0.038(4) 0.026(4) 0.038(4) 0.004(3) -0.003(3) -0.001(3)
C91 0.033(4) 0.024(4) 0.043(4) 0.009(3) -0.003(3) -0.007(3)
C38 0.048(4) 0.029(4) 0.022(3) -0.002(3) 0.010(3) -0.002(3)
C57 0.031(3) 0.022(3) 0.024(3) -0.006(3) -0.005(3) 0.004(3)
C30 0.034(4) 0.024(3) 0.028(4) -0.008(3) 0.013(3) 0.000(3)
C25 0.028(3) 0.029(4) 0.023(3) 0.008(3) -0.002(3) -0.006(3)
C37 0.057(5) 0.023(3) 0.018(3) 0.000(3) 0.013(3) -0.002(3)
C92 0.037(4) 0.021(3) 0.039(4) 0.003(3) 0.012(3) -0.006(3)
C54 0.027(3) 0.024(3) 0.020(3) 0.005(3) -0.004(3) -0.004(3)
C79 0.023(3) 0.023(3) 0.018(3) 0.003(2) 0.007(2) 0.000(2)
C59 0.032(3) 0.020(3) 0.027(3) -0.008(3) 0.002(3) -0.010(3)
C32 0.052(4) 0.042(4) 0.019(3) -0.013(3) 0.014(3) -0.016(3)
C53 0.027(3) 0.036(4) 0.021(3) -0.002(3) -0.006(3) 0.000(3)
C46 0.027(3) 0.025(4) 0.025(3) 0.003(3) -0.002(3) 0.001(3)
C28 0.028(3) 0.017(3) 0.031(4) 0.000(3) -0.001(3) 0.000(2)
C31 0.051(5) 0.033(4) 0.038(4) -0.013(3) 0.026(3) -0.008(3)
C48 0.027(3) 0.017(3) 0.043(4) -0.006(3) 0.009(3) 0.004(2)
C33 0.043(4) 0.042(4) 0.018(3) 0.001(3) 0.004(3) -0.012(3)
C66 0.052(4) 0.046(5) 0.025(4) -0.010(3) -0.004(3) 0.027(4)
C95 0.053(5) 0.023(4) 0.038(4) -0.002(3) 0.012(4) -0.002(3)
B1 0.027(4) 0.017(3) 0.024(4) 0.000(3) 0.008(3) 0.002(3)
C26 0.025(3) 0.029(4) 0.032(4) 0.010(3) -0.001(3) 0.005(3)
C65 0.050(4) 0.052(5) 0.022(4) -0.008(3) -0.002(3) 0.029(4)
C44 0.037(4) 0.063(6) 0.044(5) 0.003(4) -0.018(4) 0.009(4)
C43 0.028(4) 0.071(6) 0.056(5) -0.006(5) -0.006(4) 0.007(4)
C70 0.026(5) 0.070(7) 0.027(5) 0.003(5) -0.005(4) 0.005(5)
C71 0.034(5) 0.072(7) 0.024(5) 0.004(5) -0.006(4) 0.003(5)
C72 0.023(4) 0.070(7) 0.025(5) 0.012(5) -0.003(4) -0.002(5)
C69 0.023(4) 0.074(6) 0.034(5) 0.005(5) -0.006(4) 0.003(4)
C68 0.029(5) 0.060(6) 0.028(5) 0.006(4) 0.000(4) 0.002(4)
F1 0.0320(18) 0.0331(19) 0.030(2) 0.0030(18) 0.0073(16) -0.0036(15)
F5 0.057(3) 0.031(2) 0.029(2) -0.0096(18) -0.0022(19) 0.0065(19)
F14 0.025(2) 0.063(3) 0.055(3) -0.015(2) 0.0113(18) -0.0017(19)
F2 0.030(2) 0.062(3) 0.049(3) 0.025(2) 0.0111(19) 0.002(2)
F4 0.088(3) 0.063(3) 0.024(2) -0.015(2) 0.012(2) 0.027(3)
F3 0.052(3) 0.084(4) 0.040(3) 0.018(2) 0.028(2) 0.038(3)
C73 0.033(4) 0.017(3) 0.015(3) 0.001(2) 0.001(2) 0.010(3)
C74 0.033(4) 0.025(3) 0.019(3) 0.010(3) 0.003(3) 0.007(3)
C77 0.065(5) 0.041(4) 0.013(3) 0.001(3) 0.007(3) 0.030(4)
C76 0.037(4) 0.059(5) 0.025(4) 0.024(4) 0.014(3) 0.027(4)
C75 0.033(4) 0.037(4) 0.025(4) 0.019(3) 0.012(3) 0.014(3)
C78 0.043(4) 0.032(4) 0.022(3) 0.004(3) 0.000(3) 0.014(3)
C89 0.019(3) 0.031(4) 0.045(4) -0.015(3) 0.007(3) 0.000(3)
C93 0.044(4) 0.023(3) 0.030(4) 0.005(3) 0.000(3) -0.011(3)
C102 0.036(7) 0.052(8) 0.028(7) -0.007(6) -0.002(6) 0.016(6)
C101 0.038(7) 0.053(8) 0.028(7) -0.003(6) -0.004(6) 0.021(6)
C98 0.030(7) 0.043(8) 0.023(7) -0.001(6) 0.003(6) 0.012(7)
C99 0.048(8) 0.051(8) 0.020(7) 0.001(6) -0.002(6) 0.008(7)
C97 0.021(7) 0.047(9) 0.021(7) 0.003(7) 0.001(6) 0.012(6)
C100 0.042(8) 0.050(8) 0.024(7) 0.003(7) 0.000(6) 0.021(7)

loop_
_atom_type_symbol
_atom_type_description
_atom_type_scat_dispersion_real
_atom_type_scat_dispersion_imag
_atom_type_scat_source
C C 0.0033 0.0016 'International Tables Vol C Tables 4.2.6.8 and 6.1.1.4'
H H 0.0000 0.0000 'International Tables Vol C Tables 4.2.6.8 and 6.1.1.4'
B B 0.0013 0.0007 'International Tables Vol C Tables 4.2.6.8 and 6.1.1.4'
F F 0.0171 0.0103 'International Tables Vol C Tables 4.2.6.8 and 6.1.1.4'
P P 0.1023 0.0942 'International Tables Vol C Tables 4.2.6.8 and 6.1.1.4'
Cl Cl 0.1484 0.1585 'International Tables Vol C Tables 4.2.6.8 and 6.1.1.4'
Ge Ge 0.1547 1.8001 'International Tables Vol C Tables 4.2.6.8 and 6.1.1.4'
Pd Pd -0.9988 1.0072 'International Tables Vol C Tables 4.2.6.8 and 6.1.1.4'

loop_
_geom_angle_atom_site_label_1
_geom_angle_atom_site_label_2
_geom_angle_atom_site_label_3
_geom_angle
_geom_angle_site_symmetry_1
_geom_angle_site_symmetry_3
P1 Pd1 P2 87.48(5) . .
P1 Pd1 Ge1 101.32(4) . .
P2 Pd1 Ge1 168.39(4) . .
P1 Pd1 Pd2 154.44(4) . .
P2 Pd1 Pd2 117.10(4) . .
Ge1 Pd1 Pd2 53.383(16) . .
P1 Pd1 H1 172.6(16) . .
P2 Pd1 H1 85.5(16) . .
Ge1 Pd1 H1 86.0(16) . .
Pd2 Pd1 H1 32.9(16) . .
P3 Pd2 P4 86.98(5) . .
P3 Pd2 Ge1 100.66(4) . .
P4 Pd2 Ge1 169.96(4) . .
P3 Pd2 Pd1 152.01(4) . .
P4 Pd2 Pd1 120.43(4) . .
Ge1 Pd2 Pd1 52.918(17) . .
P3 Pd2 H1 168.2(18) . .
P4 Pd2 H1 82.6(18) . .
Ge1 Pd2 H1 90.4(18) . .
Pd1 Pd2 H1 37.9(18) . .
C1 Ge1 Cl1 103.18(15) . .
C1 Ge1 Pd1 128.52(15) . .
Cl1 Ge1 Pd1 110.54(4) . .
C1 Ge1 Pd2 124.43(15) . .
Cl1 Ge1 Pd2 114.97(4) . .
Pd1 Ge1 Pd2 73.70(2) . .
C35 P2 C41 105.9(3) . .
C35 P2 C22 104.3(3) . .
C41 P2 C22 103.5(3) . .
C35 P2 Pd1 118.0(2) . .
C41 P2 Pd1 116.9(2) . .
C22 P2 Pd1 106.52(18) . .
C49 P3 C47 104.6(3) . .
C49 P3 C55 107.3(3) . .
C47 P3 C55 104.6(3) . .
C49 P3 Pd2 113.99(19) . .
C47 P3 Pd2 105.55(18) . .
C55 P3 Pd2 119.37(18) . .
C48 P4 C97 102.4(9) . .
C48 P4 C61 105.4(3) . .
C97 P4 C61 100.5(8) . .
C48 P4 C67 106.7(5) . .
C97 P4 C67 9.3(7) . .
C61 P4 C67 106.7(4) . .
C48 P4 Pd2 104.03(19) . .
C97 P4 Pd2 126.2(5) . .
C61 P4 Pd2 116.05(19) . .
C67 P4 Pd2 116.9(4) . .
C29 P1 C21 105.7(3) . .
C29 P1 C23 108.1(3) . .
C21 P1 C23 103.2(2) . .
C29 P1 Pd1 112.1(2) . .
C21 P1 Pd1 106.96(17) . .
C23 P1 Pd1 119.54(19) . .
C48 C47 P3 110.6(4) . .
C48 C47 H63 109.5 . .
P3 C47 H63 109.5 . .
C48 C47 H64 109.5 . .
P3 C47 H64 109.5 . .
H63 C47 H64 108.1 . .
C3 C2 C7 118.4(5) . .
C3 C2 C1 127.8(5) . .
C7 C2 C1 113.8(5) . .
C19 C18 C17 119.9(5) . .
C19 C18 H13 120.1 . .
C17 C18 H13 120.1 . .
C4 C3 C2 120.0(5) . .
C4 C3 H2 120.0 . .
C2 C3 H2 120.0 . .
C18 C19 C14 120.3(5) . .
C18 C19 C20 125.7(5) . .
C14 C19 C20 113.9(5) . .
C14 C1 C8 100.5(4) . .
C14 C1 C2 106.6(4) . .
C8 C1 C2 105.6(4) . .
C14 C1 Ge1 117.6(3) . .
C8 C1 Ge1 117.9(3) . .
C2 C1 Ge1 107.6(3) . .
C14 C15 C16 120.7(5) . .
C14 C15 H10 119.6 . .
C16 C15 H10 119.6 . .
C28 C23 C24 110.4(5) . .
C28 C23 P1 116.7(4) . .
C24 C23 P1 110.3(4) . .
C28 C23 H19 106.3 . .
C24 C23 H19 106.3 . .
P1 C23 H19 106.3 . .
C66 C61 C62 110.6(5) . .
C66 C61 P4 115.9(5) . .
C62 C61 P4 110.6(4) . .
C66 C61 H89 106.3 . .
C62 C61 H89 106.3 . .
P4 C61 H89 106.3 . .
C25 C24 C23 110.6(5) . .
C25 C24 H20 109.5 . .
C23 C24 H20 109.5 . .
C25 C24 H21 109.5 . .
C23 C24 H21 109.5 . .
H20 C24 H21 108.1 . .
C57 C56 C55 110.5(5) . .
C57 C56 H79 109.5 . .
C55 C56 H79 109.5 . .
C57 C56 H80 109.5 . .
C55 C56 H80 109.5 . .
H79 C56 H80 108.1 . .
C19 C20 C7 107.1(4) . .
C19 C20 C13 104.6(4) . .
C7 C20 C13 105.4(4) . .
C19 C20 H14 113.0 . .
C7 C20 H14 113.0 . .
C13 C20 H14 113.0 . .
C7 C6 C5 119.6(5) . .
C7 C6 H5 120.2 . .
C5 C6 H5 120.2 . .
C33 C34 C29 111.4(5) . .
C33 C34 H39 109.3 . .
C29 C34 H39 109.3 . .
C33 C34 H40 109.3 . .
C29 C34 H40 109.3 . .
H39 C34 H40 108.0 . .
C10 C11 C12 119.9(5) . .
C10 C11 H8 120.1 . .
C12 C11 H8 120.1 . .
C6 C7 C2 121.4(5) . .
C6 C7 C20 124.9(5) . .
C2 C7 C20 113.7(5) . .
C13 C12 C11 119.8(5) . .
C13 C12 H9 120.1 . .
C11 C12 H9 120.1 . .
C10 C9 C8 120.2(5) . .
C10 C9 H6 119.9 . .
C8 C9 H6 119.9 . .
C12 C13 C8 120.3(5) . .
C12 C13 C20 125.9(5) . .
C8 C13 C20 113.5(4) . .
C18 C17 C16 120.4(5) . .
C18 C17 H12 119.8 . .
C16 C17 H12 119.8 . .
C15 C16 C17 119.5(5) . .
C15 C16 H11 120.2 . .
C17 C16 H11 120.2 . .
C15 C14 C19 119.1(5) . .
C15 C14 C1 126.8(5) . .
C19 C14 C1 113.7(4) . .
C46 C41 C42 110.7(5) . .
C46 C41 P2 110.7(4) . .
C42 C41 P2 113.6(4) . .
C46 C41 H52 107.2 . .
C42 C41 H52 107.2 . .
P2 C41 H52 107.2 . .
C11 C10 C9 121.0(5) . .
C11 C10 H7 119.5 . .
C9 C10 H7 119.5 . .
C91 C96 C95 117.4(7) . .
C91 C96 H115 121.3 . .
C95 C96 H115 121.3 . .
C60 C55 C56 109.2(5) . .
C60 C55 P3 117.1(4) . .
C56 C55 P3 111.7(4) . .
C60 C55 H78 106.0 . .
C56 C55 H78 106.0 . .
P3 C55 H78 106.0 . .
C50 C49 C54 111.2(5) . .
C50 C49 P3 116.3(4) . .
C54 C49 P3 111.5(4) . .
C50 C49 H67 105.6 . .
C54 C49 H67 105.6 . .
P3 C49 H67 105.6 . .
C9 C8 C13 118.7(5) . .
C9 C8 C1 128.0(5) . .
C13 C8 C1 113.0(4) . .
F7 C81 C80 121.6(6) . .
F7 C81 C82 120.0(6) . .
C80 C81 C82 118.3(6) . .
C82 C83 F9 120.1(7) . .
C82 C83 C84 119.7(6) . .
F9 C83 C84 120.2(6) . .
C35 C40 C39 110.7(5) . .
C35 C40 H50 109.5 . .
C39 C40 H50 109.5 . .
C35 C40 H51 109.5 . .
C39 C40 H51 109.5 . .
H50 C40 H51 108.1 . .
C49 C50 C51 111.7(5) . .
C49 C50 H68 109.3 . .
C51 C50 H68 109.3 . .
C49 C50 H69 109.3 . .
C51 C50 H69 109.3 . .
H68 C50 H69 107.9 . .
F6 C80 C79 119.6(5) . .
F6 C80 C81 116.0(5) . .
C79 C80 C81 124.3(6) . .
C64 C63 C62 112.0(5) . .
C64 C63 H92 109.2 . .
C62 C63 H92 109.2 . .
C64 C63 H93 109.2 . .
C62 C63 H93 109.2 . .
H92 C63 H93 107.9 . .
C3 C4 C5 121.3(5) . .
C3 C4 H3 119.4 . .
C5 C4 H3 119.4 . .
C30 C29 C34 110.7(5) . .
C30 C29 P1 117.3(4) . .
C34 C29 P1 109.9(4) . .
C30 C29 H30 106.1 . .
C34 C29 H30 106.1 . .
P1 C29 H30 106.1 . .
C57 C58 C59 111.0(5) . .
C57 C58 H83 109.4 . .
C59 C58 H83 109.4 . .
C57 C58 H84 109.4 . .
C59 C58 H84 109.4 . .
H83 C58 H84 108.0 . .
C4 C5 C6 119.3(5) . .
C4 C5 H4 120.3 . .
C6 C5 H4 120.3 . .
F11 C86 C87 114.8(6) . .
F11 C86 C85 120.5(6) . .
C87 C86 C85 124.7(6) . .
C37 C36 C35 111.8(5) . .
C37 C36 H42 109.3 . .
C35 C36 H42 109.3 . .
C37 C36 H43 109.3 . .
C35 C36 H43 109.3 . .
H42 C36 H43 107.9 . .
C63 C64 C65 110.1(5) . .
C63 C64 H94 109.6 . .
C65 C64 H94 109.6 . .
C63 C64 H95 109.6 . .
C65 C64 H95 109.6 . .
H94 C64 H95 108.1 . .
F13 C88 C89 120.8(6) . .
F13 C88 C87 121.3(7) . .
C89 C88 C87 117.9(6) . .
C43 C42 C41 110.8(6) . .
C43 C42 H53 109.5 . .
C41 C42 H53 109.5 . .
C43 C42 H54 109.5 . .
C41 C42 H54 109.5 . .
H53 C42 H54 108.1 . .
C26 C27 C28 111.3(5) . .
C26 C27 H26 109.4 . .
C28 C27 H26 109.4 . .
C26 C27 H27 109.4 . .
C28 C27 H27 109.4 . .
H26 C27 H27 108.0 . .
C93 C94 C95 119.8(7) . .
C93 C94 H113 120.1 . .
C95 C94 H113 120.1 . .
C55 C60 C59 109.1(5) . .
C55 C60 H87 109.9 . .
C59 C60 H87 109.9 . .
C55 C60 H88 109.9 . .
C59 C60 H88 109.9 . .
H87 C60 H88 108.3 . .
C22 C21 P1 114.6(4) . .
C22 C21 H15 108.6 . .
P1 C21 H15 108.6 . .
C22 C21 H16 108.6 . .
P1 C21 H16 108.6 . .
H15 C21 H16 107.6 . .
C52 C51 C50 112.2(5) . .
C52 C51 H70 109.2 . .
C50 C51 H70 109.2 . .
C52 C51 H71 109.2 . .
C50 C51 H71 109.2 . .
H70 C51 H71 107.9 . .
C86 C85 C90 112.4(6) . .
C86 C85 B1 128.6(5) . .
C90 C85 B1 118.6(6) . .
C53 C52 C51 111.0(5) . .
C53 C52 H72 109.4 . .
C51 C52 H72 109.4 . .
C53 C52 H73 109.4 . .
C51 C52 H73 109.4 . .
H72 C52 H73 108.0 . .
C61 C62 C63 110.8(5) . .
C61 C62 H90 109.5 . .
C63 C62 H90 109.5 . .
C61 C62 H91 109.5 . .
C63 C62 H91 109.5 . .
H90 C62 H91 108.1 . .
C83 C82 F8 121.7(6) . .
C83 C82 C81 119.5(6) . .
F8 C82 C81 118.7(6) . .
C44 C45 C46 110.9(6) . .
C44 C45 H59 109.5 . .
C46 C45 H59 109.5 . .
C44 C45 H60 109.5 . .
C46 C45 H60 109.5 . .
H59 C45 H60 108.1 . .
C40 C35 C36 110.3(5) . .
C40 C35 P2 112.3(4) . .
C36 C35 P2 109.8(4) . .
C40 C35 H41 108.1 . .
C36 C35 H41 108.1 . .
P2 C35 H41 108.1 . .
C68 C67 C72 111.3(10) . .
C68 C67 P4 117.3(9) . .
C72 C67 P4 112.9(10) . .
C68 C67 H100 104.6 . .
C72 C67 H100 104.6 . .
P4 C67 H100 104.6 . .
C21 C22 P2 112.6(4) . .
C21 C22 H17 109.1 . .
P2 C22 H17 109.1 . .
C21 C22 H18 109.1 . .
P2 C22 H18 109.1 . .
H17 C22 H18 107.8 . .
C38 C39 C40 111.3(5) . .
C38 C39 H48 109.4 . .
C40 C39 H48 109.4 . .
C38 C39 H49 109.4 . .
C40 C39 H49 109.4 . .
H48 C39 H49 108.0 . .
F15 C90 C89 116.1(6) . .
F15 C90 C85 118.9(6) . .
C89 C90 C85 125.0(6) . .
F10 C84 C83 116.4(6) . .
F10 C84 C79 119.3(6) . .
C83 C84 C79 124.3(6) . .
F12 C87 C86 121.1(6) . .
F12 C87 C88 118.6(6) . .
C86 C87 C88 120.2(7) . .
C96 C91 F16 118.4(7) . .
C96 C91 C92 124.2(7) . .
F16 C91 C92 117.4(7) . .
C39 C38 C37 111.6(6) . .
C39 C38 H46 109.3 . .
C37 C38 H46 109.3 . .
C39 C38 H47 109.3 . .
C37 C38 H47 109.3 . .
H46 C38 H47 108.0 . .
C58 C57 C56 112.0(5) . .
C58 C57 H81 109.2 . .
C56 C57 H81 109.2 . .
C58 C57 H82 109.2 . .
C56 C57 H82 109.2 . .
H81 C57 H82 107.9 . .
C29 C30 C31 110.2(6) . .
C29 C30 H31 109.6 . .
C31 C30 H31 109.6 . .
C29 C30 H32 109.6 . .
C31 C30 H32 109.6 . .
H31 C30 H32 108.1 . .
C26 C25 C24 111.1(5) . .
C26 C25 H22 109.4 . .
C24 C25 H22 109.4 . .
C26 C25 H23 109.4 . .
C24 C25 H23 109.4 . .
H22 C25 H23 108.0 . .
C38 C37 C36 111.2(5) . .
C38 C37 H44 109.4 . .
C36 C37 H44 109.4 . .
C38 C37 H45 109.4 . .
C36 C37 H45 109.4 . .
H44 C37 H45 108.0 . .
C91 C92 C93 117.9(7) . .
C91 C92 H111 121.1 . .
C93 C92 H111 121.1 . .
C53 C54 C49 110.3(5) . .
C53 C54 H76 109.6 . .
C49 C54 H76 109.6 . .
C53 C54 H77 109.6 . .
C49 C54 H77 109.6 . .
H76 C54 H77 108.1 . .
C80 C79 C84 113.7(6) . .
C80 C79 B1 125.1(5) . .
C84 C79 B1 121.2(5) . .
C58 C59 C60 111.1(5) . .
C58 C59 H85 109.4 . .
C60 C59 H85 109.4 . .
C58 C59 H86 109.4 . .
C60 C59 H86 109.4 . .
H85 C59 H86 108.0 . .
C33 C32 C31 110.9(6) . .
C33 C32 H35 109.5 . .
C31 C32 H35 109.5 . .
C33 C32 H36 109.5 . .
C31 C32 H36 109.5 . .
H35 C32 H36 108.1 . .
C52 C53 C54 110.7(5) . .
C52 C53 H74 109.5 . .
C54 C53 H74 109.5 . .
C52 C53 H75 109.5 . .
C54 C53 H75 109.5 . .
H74 C53 H75 108.1 . .
C45 C46 C41 112.0(6) . .
C45 C46 H61 109.2 . .
C41 C46 H61 109.2 . .
C45 C46 H62 109.2 . .
C41 C46 H62 109.2 . .
H61 C46 H62 107.9 . .
C27 C28 C23 109.7(5) . .
C27 C28 H28 109.7 . .
C23 C28 H28 109.7 . .
C27 C28 H29 109.7 . .
C23 C28 H29 109.7 . .
H28 C28 H29 108.2 . .
C32 C31 C30 112.7(6) . .
C32 C31 H33 109.0 . .
C30 C31 H33 109.0 . .
C32 C31 H34 109.0 . .
C30 C31 H34 109.0 . .
H33 C31 H34 107.8 . .
C47 C48 P4 110.4(4) . .
C47 C48 H65 109.6 . .
P4 C48 H65 109.6 . .
C47 C48 H66 109.6 . .
P4 C48 H66 109.6 . .
H65 C48 H66 108.1 . .
C32 C33 C34 110.4(5) . .
C32 C33 H37 109.6 . .
C34 C33 H37 109.6 . .
C32 C33 H38 109.6 . .
C34 C33 H38 109.6 . .
H37 C33 H38 108.1 . .
C65 C66 C61 111.4(6) . .
C65 C66 H98 109.4 . .
C61 C66 H98 109.4 . .
C65 C66 H99 109.4 . .
C61 C66 H99 109.4 . .
H98 C66 H99 108.0 . .
C96 C95 C94 120.7(7) . .
C96 C95 H114 119.7 . .
C94 C95 H114 119.7 . .
C79 B1 C73 111.2(5) . .
C79 B1 C85 111.7(5) . .
C73 B1 C85 111.5(5) . .
C79 B1 H123 107.4 . .
C73 B1 H123 107.4 . .
C85 B1 H123 107.4 . .
C25 C26 C27 110.6(5) . .
C25 C26 H24 109.5 . .
C27 C26 H24 109.5 . .
C25 C26 H25 109.5 . .
C27 C26 H25 109.5 . .
H24 C26 H25 108.1 . .
C66 C65 C64 110.7(6) . .
C66 C65 H96 109.5 . .
C64 C65 H96 109.5 . .
C66 C65 H97 109.5 . .
C64 C65 H97 109.5 . .
H96 C65 H97 108.1 . .
C43 C44 C45 112.0(7) . .
C43 C44 H57 109.2 . .
C45 C44 H57 109.2 . .
C43 C44 H58 109.2 . .
C45 C44 H58 109.2 . .
H57 C44 H58 107.9 . .
C44 C43 C42 112.1(6) . .
C44 C43 H55 109.2 . .
C42 C43 H55 109.2 . .
C44 C43 H56 109.2 . .
C42 C43 H56 109.2 . .
H55 C43 H56 107.9 . .
C71 C70 C69 109.5(10) . .
C71 C70 H105 109.8 . .
C69 C70 H105 109.8 . .
C71 C70 H106 109.8 . .
C69 C70 H106 109.8 . .
H105 C70 H106 108.2 . .
C70 C71 C72 110.6(9) . .
C70 C71 H107 109.5 . .
C72 C71 H107 109.5 . .
C70 C71 H108 109.5 . .
C72 C71 H108 109.5 . .
H107 C71 H108 108.1 . .
C71 C72 C67 113.3(11) . .
C71 C72 H109 108.9 . .
C67 C72 H109 108.9 . .
C71 C72 H110 108.9 . .
C67 C72 H110 108.9 . .
H109 C72 H110 107.7 . .
C68 C69 C70 111.7(9) . .
C68 C69 H103 109.3 . .
C70 C69 H103 109.3 . .
C68 C69 H104 109.3 . .
C70 C69 H104 109.3 . .
H103 C69 H104 107.9 . .
C67 C68 C69 110.5(10) . .
C67 C68 H101 109.6 . .
C69 C68 H101 109.6 . .
C67 C68 H102 109.6 . .
C69 C68 H102 109.6 . .
H101 C68 H102 108.1 . .
C74 C73 C78 113.8(6) . .
C74 C73 B1 127.4(5) . .
C78 C73 B1 118.7(6) . .
F1 C74 C73 121.8(5) . .
F1 C74 C75 113.9(6) . .
C73 C74 C75 124.3(6) . .
F4 C77 C76 121.4(6) . .
F4 C77 C78 120.0(8) . .
C76 C77 C78 118.6(7) . .
C75 C76 F3 121.2(7) . .
C75 C76 C77 119.9(6) . .
F3 C76 C77 118.8(7) . .
C76 C75 F2 119.3(6) . .
C76 C75 C74 119.3(7) . .
F2 C75 C74 121.4(7) . .
F5 C78 C73 119.5(6) . .
F5 C78 C77 116.5(6) . .
C73 C78 C77 124.0(7) . .
F14 C89 C88 119.0(6) . .
F14 C89 C90 121.2(7) . .
C88 C89 C90 119.8(6) . .
C94 C93 C92 120.1(7) . .
C94 C93 H112 120.0 . .
C92 C93 H112 120.0 . .
C101 C102 C97 109.0(18) . .
C101 C102 H126 109.9 . .
C97 C102 H126 109.9 . .
C101 C102 H127 109.9 . .
C97 C102 H127 109.9 . .
H126 C102 H127 108.3 . .
C100 C101 C102 107.2(16) . .
C100 C101 H124 110.3 . .
C102 C101 H124 110.3 . .
C100 C101 H125 110.3 . .
C102 C101 H125 110.3 . .
H124 C101 H125 108.5 . .
C97 C98 C99 109.2(19) . .
C97 C98 H117 109.8 . .
C99 C98 H117 109.8 . .
C97 C98 H118 109.8 . .
C99 C98 H118 109.8 . .
H117 C98 H118 108.3 . .
C100 C99 C98 105.4(17) . .
C100 C99 H119 110.7 . .
C98 C99 H119 110.7 . .
C100 C99 H120 110.7 . .
C98 C99 H120 110.7 . .
H119 C99 H120 108.8 . .
C98 C97 C102 107.7(17) . .
C98 C97 P4 107.9(17) . .
C102 C97 P4 114(2) . .
C98 C97 H116 109.2 . .
C102 C97 H116 109.2 . .
P4 C97 H116 109.2 . .
C99 C100 C101 108.1(16) . .
C99 C100 H121 110.1 . .
C101 C100 H121 110.1 . .
C99 C100 H122 110.1 . .
C101 C100 H122 110.1 . .
H121 C100 H122 108.4 . .

loop_
_geom_bond_atom_site_label_1
_geom_bond_atom_site_label_2
_geom_bond_distance
_geom_bond_site_symmetry_2
Pd1 P1 2.3014(14) .
Pd1 P2 2.3336(13) .
Pd1 Ge1 2.4166(7) .
Pd1 Pd2 2.9075(6) .
Pd1 H1 1.89(5) .
Pd2 P3 2.2936(14) .
Pd2 P4 2.3700(15) .
Pd2 Ge1 2.4314(7) .
Pd2 H1 1.67(5) .
Ge1 C1 2.037(5) .
Ge1 Cl1 2.2456(15) .
P2 C35 1.837(6) .
P2 C41 1.844(6) .
P2 C22 1.846(6) .
P3 C49 1.837(6) .
P3 C47 1.841(6) .
P3 C55 1.852(6) .
P4 C48 1.846(6) .
P4 C97 1.85(3) .
P4 C61 1.860(6) .
P4 C67 1.874(17) .
P1 C29 1.845(6) .
P1 C21 1.845(5) .
P1 C23 1.848(6) .
F6 C80 1.355(6) .
C47 C48 1.518(9) .
C47 H63 0.9900 .
C47 H64 0.9900 .
F7 C81 1.332(7) .
F13 C88 1.341(7) .
F11 C86 1.348(7) .
F10 C84 1.369(7) .
F15 C90 1.361(8) .
C2 C3 1.387(8) .
C2 C7 1.402(8) .
C2 C1 1.556(7) .
F9 C83 1.355(7) .
F16 C91 1.366(8) .
C18 C19 1.380(8) .
C18 C17 1.387(8) .
C18 H13 0.9500 .
C3 C4 1.381(9) .
C3 H2 0.9500 .
F12 C87 1.355(8) .
C19 C14 1.405(7) .
C19 C20 1.510(8) .
C1 C14 1.545(7) .
C1 C8 1.550(7) .
C15 C14 1.383(7) .
C15 C16 1.389(8) .
C15 H10 0.9500 .
C23 C28 1.540(8) .
C23 C24 1.541(8) .
C23 H19 1.0000 .
C61 C66 1.527(8) .
C61 C62 1.533(8) .
C61 H89 1.0000 .
C24 C25 1.533(8) .
C24 H20 0.9900 .
C24 H21 0.9900 .
F8 C82 1.355(7) .
C56 C57 1.524(8) .
C56 C55 1.531(8) .
C56 H79 0.9900 .
C56 H80 0.9900 .
C20 C7 1.514(8) .
C20 C13 1.527(8) .
C20 H14 1.0000 .
C6 C7 1.377(8) .
C6 C5 1.386(8) .
C6 H5 0.9500 .
C34 C33 1.532(9) .
C34 C29 1.540(8) .
C34 H39 0.9900 .
C34 H40 0.9900 .
C11 C10 1.382(8) .
C11 C12 1.395(8) .
C11 H8 0.9500 .
C12 C13 1.385(8) .
C12 H9 0.9500 .
C9 C10 1.383(8) .
C9 C8 1.392(7) .
C9 H6 0.9500 .
C13 C8 1.422(7) .
C17 C16 1.389(8) .
C17 H12 0.9500 .
C16 H11 0.9500 .
C41 C46 1.538(9) .
C41 C42 1.543(8) .
C41 H52 1.0000 .
C10 H7 0.9500 .
C96 C91 1.355(10) .
C96 C95 1.390(10) .
C96 H115 0.9500 .
C55 C60 1.529(8) .
C55 H78 1.0000 .
C49 C50 1.527(8) .
C49 C54 1.544(8) .
C49 H67 1.0000 .
C81 C80 1.386(8) .
C81 C82 1.389(9) .
C83 C82 1.350(10) .
C83 C84 1.378(10) .
C40 C35 1.530(8) .
C40 C39 1.534(8) .
C40 H50 0.9900 .
C40 H51 0.9900 .
C50 C51 1.534(9) .
C50 H68 0.9900 .
C50 H69 0.9900 .
C80 C79 1.377(8) .
C63 C64 1.512(8) .
C63 C62 1.539(9) .
C63 H92 0.9900 .
C63 H93 0.9900 .
C4 C5 1.384(9) .
C4 H3 0.9500 .
C29 C30 1.524(8) .
C29 H30 1.0000 .
C58 C57 1.510(9) .
C58 C59 1.527(9) .
C58 H83 0.9900 .
C58 H84 0.9900 .
C5 H4 0.9500 .
C86 C87 1.370(9) .
C86 C85 1.390(10) .
C36 C37 1.532(8) .
C36 C35 1.533(9) .
C36 H42 0.9900 .
C36 H43 0.9900 .
C64 C65 1.534(9) .
C64 H94 0.9900 .
C64 H95 0.9900 .
C88 C89 1.375(10) .
C88 C87 1.387(9) .
C42 C43 1.543(10) .
C42 H53 0.9900 .
C42 H54 0.9900 .
C27 C26 1.528(9) .
C27 C28 1.528(8) .
C27 H26 0.9900 .
C27 H27 0.9900 .
C94 C93 1.378(10) .
C94 C95 1.393(10) .
C94 H113 0.9500 .
C60 C59 1.535(8) .
C60 H87 0.9900 .
C60 H88 0.9900 .
C21 C22 1.517(7) .
C21 H15 0.9900 .
C21 H16 0.9900 .
C51 C52 1.521(9) .
C51 H70 0.9900 .
C51 H71 0.9900 .
C85 C90 1.397(9) .
C85 B1 1.662(9) .
C52 C53 1.516(9) .
C52 H72 0.9900 .
C52 H73 0.9900 .
C62 H90 0.9900 .
C62 H91 0.9900 .
C45 C44 1.518(11) .
C45 C46 1.523(9) .
C45 H59 0.9900 .
C45 H60 0.9900 .
C35 H41 1.0000 .
C67 C68 1.518(9) .
C67 C72 1.540(9) .
C67 H100 1.0000 .
C22 H17 0.9900 .
C22 H18 0.9900 .
C39 C38 1.510(10) .
C39 H48 0.9900 .
C39 H49 0.9900 .
C90 C89 1.375(9) .
C84 C79 1.378(9) .
C91 C92 1.372(10) .
C38 C37 1.512(9) .
C38 H46 0.9900 .
C38 H47 0.9900 .
C57 H81 0.9900 .
C57 H82 0.9900 .
C30 C31 1.532(9) .
C30 H31 0.9900 .
C30 H32 0.9900 .
C25 C26 1.511(9) .
C25 H22 0.9900 .
C25 H23 0.9900 .
C37 H44 0.9900 .
C37 H45 0.9900 .
C92 C93 1.391(10) .
C92 H111 0.9500 .
C54 C53 1.520(9) .
C54 H76 0.9900 .
C54 H77 0.9900 .
C79 B1 1.635(9) .
C59 H85 0.9900 .
C59 H86 0.9900 .
C32 C33 1.513(9) .
C32 C31 1.519(11) .
C32 H35 0.9900 .
C32 H36 0.9900 .
C53 H74 0.9900 .
C53 H75 0.9900 .
C46 H61 0.9900 .
C46 H62 0.9900 .
C28 H28 0.9900 .
C28 H29 0.9900 .
C31 H33 0.9900 .
C31 H34 0.9900 .
C48 H65 0.9900 .
C48 H66 0.9900 .
C33 H37 0.9900 .
C33 H38 0.9900 .
C66 C65 1.521(10) .
C66 H98 0.9900 .
C66 H99 0.9900 .
C95 H114 0.9500 .
B1 C73 1.659(9) .
B1 H123 1.1500 .
C26 H24 0.9900 .
C26 H25 0.9900 .
C65 H96 0.9900 .
C65 H97 0.9900 .
C44 C43 1.489(11) .
C44 H57 0.9900 .
C44 H58 0.9900 .
C43 H55 0.9900 .
C43 H56 0.9900 .
C70 C71 1.512(9) .
C70 C69 1.526(9) .
C70 H105 0.9900 .
C70 H106 0.9900 .
C71 C72 1.533(8) .
C71 H107 0.9900 .
C71 H108 0.9900 .
C72 H109 0.9900 .
C72 H110 0.9900 .
C69 C68 1.526(8) .
C69 H103 0.9900 .
C69 H104 0.9900 .
C68 H101 0.9900 .
C68 H102 0.9900 .
F1 C74 1.357(7) .
F5 C78 1.355(8) .
F14 C89 1.344(7) .
F2 C75 1.354(9) .
F4 C77 1.349(8) .
F3 C76 1.355(7) .
C73 C74 1.371(9) .
C73 C78 1.384(9) .
C74 C75 1.388(9) .
C77 C76 1.375(11) .
C77 C78 1.392(9) .
C76 C75 1.351(11) .
C93 H112 0.9500 .
C102 C101 1.535(10) .
C102 C97 1.537(10) .
C102 H126 0.9900 .
C102 H127 0.9900 .
C101 C100 1.525(10) .
C101 H124 0.9900 .
C101 H125 0.9900 .
C98 C97 1.533(10) .
C98 C99 1.540(10) .
C98 H117 0.9900 .
C98 H118 0.9900 .
C99 C100 1.525(10) .
C99 H119 0.9900 .
C99 H120 0.9900 .
C97 H116 1.0000 .
C100 H121 0.9900 .
C100 H122 0.9900 .

loop_
_geom_torsion_atom_site_label_1
_geom_torsion_atom_site_label_2
_geom_torsion_atom_site_label_3
_geom_torsion_atom_site_label_4
_geom_torsion
_geom_torsion_site_symmetry_1
_geom_torsion_site_symmetry_2
_geom_torsion_site_symmetry_3
_geom_torsion_site_symmetry_4
P1 Pd1 Pd2 P3 12.50(13) . . . .
P2 Pd1 Pd2 P3 -150.30(10) . . . .
Ge1 Pd1 Pd2 P3 21.86(9) . . . .
P1 Pd1 Pd2 P4 179.70(10) . . . .
P2 Pd1 Pd2 P4 16.90(7) . . . .
Ge1 Pd1 Pd2 P4 -170.94(5) . . . .
P1 Pd1 Pd2 Ge1 -9.36(9) . . . .
P2 Pd1 Pd2 Ge1 -172.16(5) . . . .
P1 Pd1 Ge1 C1 -62.76(19) . . . .
P2 Pd1 Ge1 C1 158.5(3) . . . .
Pd2 Pd1 Ge1 C1 121.35(19) . . . .
P1 Pd1 Ge1 Cl1 64.79(6) . . . .
P2 Pd1 Ge1 Cl1 -74.0(2) . . . .
Pd2 Pd1 Ge1 Cl1 -111.10(5) . . . .
P1 Pd1 Ge1 Pd2 175.90(4) . . . .
P2 Pd1 Ge1 Pd2 37.1(2) . . . .
P3 Pd2 Ge1 C1 64.35(18) . . . .
P4 Pd2 Ge1 C1 -74.7(3) . . . .
Pd1 Pd2 Ge1 C1 -125.89(18) . . . .
P3 Pd2 Ge1 Cl1 -64.27(6) . . . .
P4 Pd2 Ge1 Cl1 156.6(2) . . . .
Pd1 Pd2 Ge1 Cl1 105.49(5) . . . .
P3 Pd2 Ge1 Pd1 -169.76(4) . . . .
P4 Pd2 Ge1 Pd1 51.2(2) . . . .
P1 Pd1 P2 C35 105.6(2) . . . .
Ge1 Pd1 P2 C35 -114.7(3) . . . .
Pd2 Pd1 P2 C35 -81.7(2) . . . .
P1 Pd1 P2 C41 -126.2(2) . . . .
Ge1 Pd1 P2 C41 13.5(4) . . . .
Pd2 Pd1 P2 C41 46.5(2) . . . .
P1 Pd1 P2 C22 -11.1(2) . . . .
Ge1 Pd1 P2 C22 128.6(3) . . . .
Pd2 Pd1 P2 C22 161.58(19) . . . .
P4 Pd2 P3 C49 -127.5(2) . . . .
Ge1 Pd2 P3 C49 59.1(2) . . . .
Pd1 Pd2 P3 C49 41.5(2) . . . .
P4 Pd2 P3 C47 -13.2(2) . . . .
Ge1 Pd2 P3 C47 173.3(2) . . . .
Pd1 Pd2 P3 C47 155.7(2) . . . .
P4 Pd2 P3 C55 103.9(2) . . . .
Ge1 Pd2 P3 C55 -69.5(2) . . . .
Pd1 Pd2 P3 C55 -87.1(2) . . . .
P3 Pd2 P4 C48 -10.6(2) . . . .
Ge1 Pd2 P4 C48 129.3(3) . . . .
Pd1 Pd2 P4 C48 175.4(2) . . . .
P3 Pd2 P4 C97 106.7(12) . . . .
Ge1 Pd2 P4 C97 -113.4(12) . . . .
Pd1 Pd2 P4 C97 -67.3(12) . . . .
P3 Pd2 P4 C61 -125.8(2) . . . .
Ge1 Pd2 P4 C61 14.1(4) . . . .
Pd1 Pd2 P4 C61 60.2(2) . . . .
P3 Pd2 P4 C67 106.8(5) . . . .
Ge1 Pd2 P4 C67 -113.3(6) . . . .
Pd1 Pd2 P4 C67 -67.2(5) . . . .
P2 Pd1 P1 C29 109.0(2) . . . .
Ge1 Pd1 P1 C29 -63.4(2) . . . .
Pd2 Pd1 P1 C29 -55.8(2) . . . .
P2 Pd1 P1 C21 -6.5(2) . . . .
Ge1 Pd1 P1 C21 -178.9(2) . . . .
Pd2 Pd1 P1 C21 -171.2(2) . . . .
P2 Pd1 P1 C23 -123.0(2) . . . .
Ge1 Pd1 P1 C23 64.6(2) . . . .
Pd2 Pd1 P1 C23 72.3(2) . . . .
C49 P3 C47 C48 162.2(4) . . . .
C55 P3 C47 C48 -85.1(4) . . . .
Pd2 P3 C47 C48 41.6(5) . . . .
C7 C2 C3 C4 0.5(8) . . . .
C1 C2 C3 C4 179.9(5) . . . .
C17 C18 C19 C14 -2.1(8) . . . .
C17 C18 C19 C20 172.5(5) . . . .
C3 C2 C1 C14 128.5(6) . . . .
C7 C2 C1 C14 -52.1(6) . . . .
C3 C2 C1 C8 -125.2(6) . . . .
C7 C2 C1 C8 54.2(5) . . . .
C3 C2 C1 Ge1 1.5(7) . . . .
C7 C2 C1 Ge1 -179.0(4) . . . .
Cl1 Ge1 C1 C14 60.5(4) . . . .
Pd1 Ge1 C1 C14 -169.1(3) . . . .
Pd2 Ge1 C1 C14 -72.8(4) . . . .
Cl1 Ge1 C1 C8 -60.1(4) . . . .
Pd1 Ge1 C1 C8 70.2(4) . . . .
Pd2 Ge1 C1 C8 166.6(3) . . . .
Cl1 Ge1 C1 C2 -179.3(3) . . . .
Pd1 Ge1 C1 C2 -48.9(4) . . . .
Pd2 Ge1 C1 C2 47.4(4) . . . .
C29 P1 C23 C28 -83.6(5) . . . .
C21 P1 C23 C28 28.0(5) . . . .
Pd1 P1 C23 C28 146.5(4) . . . .
C29 P1 C23 C24 149.4(4) . . . .
C21 P1 C23 C24 -99.0(4) . . . .
Pd1 P1 C23 C24 19.5(4) . . . .
C48 P4 C61 C66 38.1(6) . . . .
C97 P4 C61 C66 -68.0(9) . . . .
C67 P4 C61 C66 -75.1(7) . . . .
Pd2 P4 C61 C66 152.6(4) . . . .
C48 P4 C61 C62 -88.9(5) . . . .
C97 P4 C61 C62 165.0(9) . . . .
C67 P4 C61 C62 157.9(6) . . . .
Pd2 P4 C61 C62 25.6(5) . . . .
C28 C23 C24 C25 56.7(6) . . . .
P1 C23 C24 C25 -172.8(4) . . . .
C18 C19 C20 C7 128.3(6) . . . .
C14 C19 C20 C7 -56.8(6) . . . .
C18 C19 C20 C13 -120.2(6) . . . .
C14 C19 C20 C13 54.7(6) . . . .
C5 C6 C7 C2 1.3(8) . . . .
C5 C6 C7 C20 -179.5(5) . . . .
C3 C2 C7 C6 -1.4(8) . . . .
C1 C2 C7 C6 179.1(5) . . . .
C3 C2 C7 C20 179.3(5) . . . .
C1 C2 C7 C20 -0.2(6) . . . .
C19 C20 C7 C6 -124.4(6) . . . .
C13 C20 C7 C6 124.6(6) . . . .
C19 C20 C7 C2 54.9(6) . . . .
C13 C20 C7 C2 -56.1(6) . . . .
C10 C11 C12 C13 2.2(8) . . . .
C11 C12 C13 C8 1.2(8) . . . .
C11 C12 C13 C20 -172.0(5) . . . .
C19 C20 C13 C12 119.7(6) . . . .
C7 C20 C13 C12 -127.6(6) . . . .
C19 C20 C13 C8 -54.0(6) . . . .
C7 C20 C13 C8 58.8(6) . . . .
C19 C18 C17 C16 -1.4(8) . . . .
C14 C15 C16 C17 0.9(8) . . . .
C18 C17 C16 C15 2.0(8) . . . .
C16 C15 C14 C19 -4.4(8) . . . .
C16 C15 C14 C1 -176.8(5) . . . .
C18 C19 C14 C15 5.0(8) . . . .
C20 C19 C14 C15 -170.2(5) . . . .
C18 C19 C14 C1 178.4(5) . . . .
C20 C19 C14 C1 3.1(6) . . . .
C8 C1 C14 C15 113.1(6) . . . .
C2 C1 C14 C15 -136.9(5) . . . .
Ge1 C1 C14 C15 -16.2(7) . . . .
C8 C1 C14 C19 -59.6(5) . . . .
C2 C1 C14 C19 50.3(6) . . . .
Ge1 C1 C14 C19 171.1(4) . . . .
C35 P2 C41 C46 178.7(4) . . . .
C22 P2 C41 C46 -71.9(5) . . . .
Pd1 P2 C41 C46 44.9(5) . . . .
C35 P2 C41 C42 -56.0(5) . . . .
C22 P2 C41 C42 53.4(5) . . . .
Pd1 P2 C41 C42 170.2(4) . . . .
C12 C11 C10 C9 -2.7(8) . . . .
C8 C9 C10 C11 -0.2(8) . . . .
C57 C56 C55 C60 -59.3(6) . . . .
C57 C56 C55 P3 169.6(4) . . . .
C49 P3 C55 C60 82.6(5) . . . .
C47 P3 C55 C60 -28.2(5) . . . .
Pd2 P3 C55 C60 -145.9(4) . . . .
C49 P3 C55 C56 -150.5(4) . . . .
C47 P3 C55 C56 98.7(4) . . . .
Pd2 P3 C55 C56 -18.9(5) . . . .
C47 P3 C49 C50 54.3(5) . . . .
C55 P3 C49 C50 -56.4(5) . . . .
Pd2 P3 C49 C50 169.1(4) . . . .
C47 P3 C49 C54 -74.7(4) . . . .
C55 P3 C49 C54 174.6(4) . . . .
Pd2 P3 C49 C54 40.1(4) . . . .
C10 C9 C8 C13 3.6(7) . . . .
C10 C9 C8 C1 176.8(5) . . . .
C12 C13 C8 C9 -4.1(7) . . . .
C20 C13 C8 C9 169.9(5) . . . .
C12 C13 C8 C1 -178.3(5) . . . .
C20 C13 C8 C1 -4.3(6) . . . .
C14 C1 C8 C9 -113.8(6) . . . .
C2 C1 C8 C9 135.5(5) . . . .
Ge1 C1 C8 C9 15.3(7) . . . .
C14 C1 C8 C13 59.7(5) . . . .
C2 C1 C8 C13 -51.0(5) . . . .
Ge1 C1 C8 C13 -171.2(4) . . . .
C54 C49 C50 C51 -52.6(7) . . . .
P3 C49 C50 C51 178.3(4) . . . .
F7 C81 C80 F6 2.7(8) . . . .
C82 C81 C80 F6 -177.8(5) . . . .
F7 C81 C80 C79 179.5(5) . . . .
C82 C81 C80 C79 -1.0(9) . . . .
C2 C3 C4 C5 0.6(9) . . . .
C33 C34 C29 C30 -56.5(7) . . . .
C33 C34 C29 P1 172.4(4) . . . .
C21 P1 C29 C30 -58.2(5) . . . .
C23 P1 C29 C30 51.8(5) . . . .
Pd1 P1 C29 C30 -174.4(4) . . . .
C21 P1 C29 C34 69.4(5) . . . .
C23 P1 C29 C34 179.3(4) . . . .
Pd1 P1 C29 C34 -46.8(4) . . . .
C3 C4 C5 C6 -0.8(9) . . . .
C7 C6 C5 C4 -0.2(8) . . . .
C62 C63 C64 C65 56.3(7) . . . .
C46 C41 C42 C43 -53.1(7) . . . .
P2 C41 C42 C43 -178.3(5) . . . .
C56 C55 C60 C59 60.5(6) . . . .
P3 C55 C60 C59 -171.4(4) . . . .
C29 P1 C21 C22 -91.5(4) . . . .
C23 P1 C21 C22 155.1(4) . . . .
Pd1 P1 C21 C22 28.2(4) . . . .
C49 C50 C51 C52 52.2(7) . . . .
F11 C86 C85 C90 178.0(5) . . . .
C87 C86 C85 C90 -2.2(9) . . . .
F11 C86 C85 B1 -9.3(10) . . . .
C87 C86 C85 B1 170.4(6) . . . .
C50 C51 C52 C53 -54.7(7) . . . .
C66 C61 C62 C63 54.5(7) . . . .
P4 C61 C62 C63 -175.6(4) . . . .
C64 C63 C62 C61 -55.5(7) . . . .
F9 C83 C82 F8 0.2(10) . . . .
C84 C83 C82 F8 -178.8(6) . . . .
F9 C83 C82 C81 176.6(6) . . . .
C84 C83 C82 C81 -2.5(10) . . . .
F7 C81 C82 C83 -176.9(6) . . . .
C80 C81 C82 C83 3.6(9) . . . .
F7 C81 C82 F8 -0.5(9) . . . .
C80 C81 C82 F8 -180.0(5) . . . .
C39 C40 C35 C36 -55.7(7) . . . .
C39 C40 C35 P2 -178.5(4) . . . .
C37 C36 C35 C40 55.2(7) . . . .
C37 C36 C35 P2 179.4(4) . . . .
C41 P2 C35 C40 -63.2(5) . . . .
C22 P2 C35 C40 -172.1(4) . . . .
Pd1 P2 C35 C40 70.0(5) . . . .
C41 P2 C35 C36 173.7(4) . . . .
C22 P2 C35 C36 64.8(5) . . . .
Pd1 P2 C35 C36 -53.0(5) . . . .
C48 P4 C67 C68 -77.7(11) . . . .
C97 P4 C67 C68 -14(8) . . . .
C61 P4 C67 C68 34.5(12) . . . .
Pd2 P4 C67 C68 166.4(9) . . . .
C48 P4 C67 C72 53.8(11) . . . .
C97 P4 C67 C72 117(9) . . . .
C61 P4 C67 C72 166.1(9) . . . .
Pd2 P4 C67 C72 -62.1(12) . . . .
P1 C21 C22 P2 -39.4(5) . . . .
C35 P2 C22 C21 -94.3(4) . . . .
C41 P2 C22 C21 155.1(4) . . . .
Pd1 P2 C22 C21 31.2(4) . . . .
C35 C40 C39 C38 56.7(7) . . . .
C86 C85 C90 F15 -179.9(5) . . . .
B1 C85 C90 F15 6.6(8) . . . .
C86 C85 C90 C89 2.2(9) . . . .
B1 C85 C90 C89 -171.3(6) . . . .
C82 C83 C84 F10 176.7(6) . . . .
F9 C83 C84 F10 -2.4(9) . . . .
C82 C83 C84 C79 -1.5(11) . . . .
F9 C83 C84 C79 179.5(6) . . . .
F11 C86 C87 F12 0.6(9) . . . .
C85 C86 C87 F12 -179.2(6) . . . .
F11 C86 C87 C88 -178.6(6) . . . .
C85 C86 C87 C88 1.6(11) . . . .
F13 C88 C87 F12 1.7(10) . . . .
C89 C88 C87 F12 -179.9(6) . . . .
F13 C88 C87 C86 -179.1(6) . . . .
C89 C88 C87 C86 -0.6(10) . . . .
C95 C96 C91 F16 -179.2(6) . . . .
C95 C96 C91 C92 0.2(10) . . . .
C40 C39 C38 C37 -56.4(7) . . . .
C59 C58 C57 C56 -53.7(7) . . . .
C55 C56 C57 C58 56.1(7) . . . .
C34 C29 C30 C31 54.6(7) . . . .
P1 C29 C30 C31 -178.3(5) . . . .
C23 C24 C25 C26 -56.6(7) . . . .
C39 C38 C37 C36 55.1(8) . . . .
C35 C36 C37 C38 -54.8(8) . . . .
C96 C91 C92 C93 0.8(10) . . . .
F16 C91 C92 C93 -179.7(5) . . . .
C50 C49 C54 C53 56.1(7) . . . .
P3 C49 C54 C53 -172.3(4) . . . .
F6 C80 C79 C84 174.1(5) . . . .
C81 C80 C79 C84 -2.6(9) . . . .
F6 C80 C79 B1 -6.5(9) . . . .
C81 C80 C79 B1 176.8(6) . . . .
F10 C84 C79 C80 -174.2(5) . . . .
C83 C84 C79 C80 3.9(9) . . . .
F10 C84 C79 B1 6.3(9) . . . .
C83 C84 C79 B1 -175.6(6) . . . .
C57 C58 C59 C60 55.2(7) . . . .
C55 C60 C59 C58 -58.9(6) . . . .
C51 C52 C53 C54 58.2(7) . . . .
C49 C54 C53 C52 -58.8(7) . . . .
C44 C45 C46 C41 -55.3(8) . . . .
C42 C41 C46 C45 54.4(7) . . . .
P2 C41 C46 C45 -178.7(5) . . . .
C26 C27 C28 C23 57.7(7) . . . .
C24 C23 C28 C27 -57.1(6) . . . .
P1 C23 C28 C27 175.9(4) . . . .
C33 C32 C31 C30 56.1(7) . . . .
C29 C30 C31 C32 -55.2(7) . . . .
P3 C47 C48 P4 -53.5(5) . . . .
C97 P4 C48 C47 -93.9(8) . . . .
C61 P4 C48 C47 161.5(4) . . . .
C67 P4 C48 C47 -85.3(5) . . . .
Pd2 P4 C48 C47 38.9(5) . . . .
C31 C32 C33 C34 -56.0(7) . . . .
C29 C34 C33 C32 56.8(7) . . . .
C62 C61 C66 C65 -56.3(8) . . . .
P4 C61 C66 C65 176.7(5) . . . .
C91 C96 C95 C94 -0.7(10) . . . .
C93 C94 C95 C96 0.2(10) . . . .
C80 C79 B1 C73 92.9(7) . . . .
C84 C79 B1 C73 -87.7(7) . . . .
C80 C79 B1 C85 -32.3(8) . . . .
C84 C79 B1 C85 147.1(6) . . . .
C86 C85 B1 C79 124.5(6) . . . .
C90 C85 B1 C79 -63.3(7) . . . .
C86 C85 B1 C73 -0.6(9) . . . .
C90 C85 B1 C73 171.7(5) . . . .
C24 C25 C26 C27 56.6(7) . . . .
C28 C27 C26 C25 -57.6(7) . . . .
C61 C66 C65 C64 57.5(8) . . . .
C63 C64 C65 C66 -57.0(8) . . . .
C46 C45 C44 C43 56.1(9) . . . .
C45 C44 C43 C42 -56.1(10) . . . .
C41 C42 C43 C44 54.6(9) . . . .
C69 C70 C71 C72 -57.0(15) . . . .
C70 C71 C72 C67 53.7(16) . . . .
C68 C67 C72 C71 -51.3(18) . . . .
P4 C67 C72 C71 174.2(9) . . . .
C71 C70 C69 C68 60.4(14) . . . .
C72 C67 C68 C69 52.5(17) . . . .
P4 C67 C68 C69 -175.2(9) . . . .
C70 C69 C68 C67 -58.2(14) . . . .
C79 B1 C73 C74 -7.8(8) . . . .
C85 B1 C73 C74 117.5(6) . . . .
C79 B1 C73 C78 168.9(5) . . . .
C85 B1 C73 C78 -65.8(7) . . . .
C78 C73 C74 F1 179.9(5) . . . .
B1 C73 C74 F1 -3.1(9) . . . .
C78 C73 C74 C75 1.4(9) . . . .
B1 C73 C74 C75 178.3(6) . . . .
F4 C77 C76 C75 -179.9(6) . . . .
C78 C77 C76 C75 1.4(10) . . . .
F4 C77 C76 F3 -0.3(10) . . . .
C78 C77 C76 F3 -179.1(6) . . . .
F3 C76 C75 F2 -0.4(9) . . . .
C77 C76 C75 F2 179.1(6) . . . .
F3 C76 C75 C74 179.8(6) . . . .
C77 C76 C75 C74 -0.7(10) . . . .
F1 C74 C75 C76 -179.4(5) . . . .
C73 C74 C75 C76 -0.8(10) . . . .
F1 C74 C75 F2 0.8(8) . . . .
C73 C74 C75 F2 179.5(6) . . . .
C74 C73 C78 F5 179.8(5) . . . .
B1 C73 C78 F5 2.6(9) . . . .
C74 C73 C78 C77 -0.6(9) . . . .
B1 C73 C78 C77 -177.8(6) . . . .
F4 C77 C78 F5 0.1(9) . . . .
C76 C77 C78 F5 178.9(6) . . . .
F4 C77 C78 C73 -179.5(6) . . . .
C76 C77 C78 C73 -0.7(10) . . . .
F13 C88 C89 F14 0.1(10) . . . .
C87 C88 C89 F14 -178.4(6) . . . .
F13 C88 C89 C90 179.0(6) . . . .
C87 C88 C89 C90 0.6(10) . . . .
F15 C90 C89 F14 -0.5(9) . . . .
C85 C90 C89 F14 177.4(6) . . . .
F15 C90 C89 C88 -179.4(6) . . . .
C85 C90 C89 C88 -1.5(10) . . . .
C95 C94 C93 C92 0.9(10) . . . .
C91 C92 C93 C94 -1.4(9) . . . .
C97 C102 C101 C100 -62(2) . . . .
C97 C98 C99 C100 65(2) . . . .
C99 C98 C97 C102 -62(3) . . . .
C99 C98 C97 P4 174.9(16) . . . .
C101 C102 C97 C98 60(3) . . . .
C101 C102 C97 P4 179.7(14) . . . .
C48 P4 C97 C98 97.3(18) . . . .
C61 P4 C97 C98 -154.3(17) . . . .
C67 P4 C97 C98 -21(7) . . . .
Pd2 P4 C97 C98 -21(2) . . . .
C48 P4 C97 C102 -22.1(18) . . . .
C61 P4 C97 C102 86.4(17) . . . .
C67 P4 C97 C102 -141(10) . . . .
Pd2 P4 C97 C102 -140.1(12) . . . .
C98 C99 C100 C101 -67(2) . . . .
C102 C101 C100 C99 66(2) . . . .
